data_4307718
loop_
_publ_author_name
'J. Luis G\'arate-Morales'
'Fook S. Tham'
'Christopher A. Reed'

_publ_section_title
;
Do Sitting-Atop Metalloporphyrin Complexes Exist? Observation of
N-H---\p Bonding in Arene Solvates of a Diprotonated Porphyrin
Dication
;
_journal_name_full 'Inorganic Chemistry'
_journal_page_first 1514
_journal_page_last 1516
_journal_paper_doi 10.1021/ic062213g
_journal_volume 46
_journal_year 2007
_chemical_formula_sum 'C50 H42 B22 Cl22 N4'
_chemical_formula_weight 1716.60
_chemical_name_systematic
;
 ?
;
_space_group_IT_number 2
_symmetry_cell_setting triclinic
_symmetry_space_group_name_Hall '-P 1'
_symmetry_space_group_name_H-M 'P -1'
_atom_sites_solution_hydrogens geom
_atom_sites_solution_primary direct
_atom_sites_solution_secondary difmap
_audit_creation_method SHELXL-97
_cell_angle_alpha 79.8080(10)
_cell_angle_beta 77.3290(10)
_cell_angle_gamma 72.5500(10)
_cell_formula_units_Z 2
_cell_length_a 11.9344(5)
_cell_length_b 14.3433(5)
_cell_length_c 24.3896(9)
_cell_measurement_reflns_used 8017
_cell_measurement_temperature 100(2)
_cell_measurement_theta_max 31.10
_cell_measurement_theta_min 2.42
_cell_volume 3858.0(3)
_computing_cell_refinement 'Bruker SMART'
_computing_data_collection 'Bruker SMART'
_computing_data_reduction 'Bruker SAINT'
_computing_molecular_graphics 'Bruker SHELXTL'
_computing_publication_material 'Bruker SHELXTL'
_computing_structure_refinement 'SHELXL-97 (Sheldrick, 1997)'
_computing_structure_solution 'SHELXS-97 (Sheldrick, 1990)'
_diffrn_ambient_temperature 100(2)
_diffrn_measured_fraction_theta_full 0.996
_diffrn_measured_fraction_theta_max 0.996
_diffrn_measurement_device_type 'CCD area detector'
_diffrn_measurement_method 'phi and omega scans'
_diffrn_radiation_monochromator graphite
_diffrn_radiation_source 'Normal-focus sealed tube'
_diffrn_radiation_type MoK\a
_diffrn_radiation_wavelength 0.71073
_diffrn_reflns_av_R_equivalents 0.0419
_diffrn_reflns_av_sigmaI/netI 0.0412
_diffrn_reflns_limit_h_max 17
_diffrn_reflns_limit_h_min -17
_diffrn_reflns_limit_k_max 20
_diffrn_reflns_limit_k_min -20
_diffrn_reflns_limit_l_max 34
_diffrn_reflns_limit_l_min -34
_diffrn_reflns_number 91740
_diffrn_reflns_theta_full 30.51
_diffrn_reflns_theta_max 30.51
_diffrn_reflns_theta_min 0.86
_exptl_absorpt_coefficient_mu 0.816
_exptl_absorpt_correction_T_max 0.9324
_exptl_absorpt_correction_T_min 0.8352
_exptl_absorpt_correction_type multi-scan
_exptl_absorpt_process_details 'Bruker SADABS'
_exptl_crystal_colour 'dark green'
_exptl_crystal_density_diffrn 1.478
_exptl_crystal_density_meas 0
_exptl_crystal_density_method 'not measured'
_exptl_crystal_description 'prism frag'
_exptl_crystal_F_000 1708
_exptl_crystal_size_max 0.23
_exptl_crystal_size_mid 0.16
_exptl_crystal_size_min 0.09
_refine_diff_density_max 0.613
_refine_diff_density_min -0.358
_refine_diff_density_rms 0.077
_refine_ls_extinction_method none
_refine_ls_goodness_of_fit_ref 1.017
_refine_ls_hydrogen_treatment mixed
_refine_ls_matrix_type full
_refine_ls_number_parameters 909
_refine_ls_number_reflns 23461
_refine_ls_number_restraints 22
_refine_ls_restrained_S_all 1.016
_refine_ls_R_factor_all 0.0604
_refine_ls_R_factor_gt 0.0361
_refine_ls_shift/su_max 0.002
_refine_ls_shift/su_mean 0.000
_refine_ls_structure_factor_coef Fsqd
_refine_ls_weighting_details 'calc w=1/[\s^2^(Fo^2^)+(0.0374P)^2^+2.0192P] where P=(Fo^2^+2Fc^2^)/3'
_refine_ls_weighting_scheme calc
_refine_ls_wR_factor_gt 0.0782
_refine_ls_wR_factor_ref 0.0887
_reflns_number_gt 17445
_reflns_number_total 23461
_reflns_threshold_expression >2sigma(I)
_cod_data_source_file ic062213gsi20061120_091754.cif
_cod_data_source_block cr213_0m
_cod_depositor_comments
;
The following automatic conversions were performed:
'_symmetry_cell_setting' value 'Triclinic' changed to 'triclinic'
according to '/home/saulius/struct/CIF-dictionaries/cif_core.dic'
dictionary named 'cif_core.dic' version 2.4.1 from 2010-06-29.

Automatic conversion script
Id: cif_fix_enum 1527 2010-12-29 10:47:43Z saulius 
;
_cod_database_code 4307718

loop_
_symmetry_equiv_pos_as_xyz
'x, y, z'
'-x, -y, -z'

loop_
_atom_site_label
_atom_site_type_symbol
_atom_site_fract_x
_atom_site_fract_y
_atom_site_fract_z
_atom_site_U_iso_or_equiv
_atom_site_adp_type
_atom_site_occupancy
_atom_site_symmetry_multiplicity
_atom_site_calc_flag
_atom_site_refinement_flags
_atom_site_disorder_assembly
_atom_site_disorder_group
C1' C 0.48130(14) 0.91200(12) 0.08887(7) 0.0137(3) Uani 1 1 d D . .
H1' H 0.4948(6) 0.9746(7) 0.0727(3) 0.016 Uiso 1 1 d D . .
B2' B 0.54137(17) 0.81602(14) 0.04879(8) 0.0141(3) Uani 1 1 d D . .
B3' B 0.38407(17) 0.87261(14) 0.06214(9) 0.0156(4) Uani 1 1 d D . .
B4' B 0.34566(17) 0.91247(14) 0.13117(9) 0.0164(4) Uani 1 1 d D . .
B5' B 0.47982(18) 0.88029(14) 0.16040(8) 0.0154(4) Uani 1 1 d D . .
B6' B 0.60063(17) 0.82041(14) 0.10922(8) 0.0142(4) Uani 1 1 d D . .
B7' B 0.57399(16) 0.71015(14) 0.09893(8) 0.0131(3) Uani 1 1 d . . .
B8' B 0.44053(17) 0.74208(14) 0.06924(8) 0.0145(4) Uani 1 1 d . . .
B9' B 0.31837(17) 0.80192(14) 0.12053(9) 0.0162(4) Uani 1 1 d . . .
B10' B 0.37740(17) 0.80703(14) 0.18162(8) 0.0157(4) Uani 1 1 d . . .
B11' B 0.53520(17) 0.74987(14) 0.16823(8) 0.0139(4) Uani 1 1 d . . .
B12' B 0.43576(16) 0.70288(13) 0.14322(8) 0.0125(3) Uani 1 1 d . . .
Cl1 Cl 0.62415(4) 0.83109(3) -0.019992(18) 0.02166(9) Uani 1 1 d . . .
Cl2 Cl 0.31253(4) 0.94387(3) 0.00640(2) 0.02523(10) Uani 1 1 d . . .
Cl3 Cl 0.23567(4) 1.02362(3) 0.14480(2) 0.02576(10) Uani 1 1 d . . .
Cl4 Cl 0.50477(5) 0.95805(3) 0.20214(2) 0.02418(10) Uani 1 1 d . . .
Cl5 Cl 0.74295(4) 0.84013(3) 0.10051(2) 0.02123(9) Uani 1 1 d . . .
Cl6 Cl 0.69196(4) 0.60345(3) 0.08359(2) 0.01982(9) Uani 1 1 d . . .
Cl7 Cl 0.42261(4) 0.66914(3) 0.02200(2) 0.02334(9) Uani 1 1 d . . .
Cl8 Cl 0.17348(4) 0.78698(3) 0.12689(2) 0.02653(11) Uani 1 1 d . . .
Cl9 Cl 0.29065(5) 0.80267(3) 0.25084(2) 0.02609(10) Uani 1 1 d . . .
Cl10 Cl 0.61282(4) 0.68425(3) 0.22351(2) 0.02305(10) Uani 1 1 d . . .
Cl11 Cl 0.41294(4) 0.58554(3) 0.173151(18) 0.01699(8) Uani 1 1 d . . .
C1" C -0.02269(15) 0.12123(12) 0.42544(7) 0.0142(3) Uani 1 1 d D . .
H1" H -0.0601(7) 0.0716(6) 0.4448(3) 0.017 Uiso 1 1 d D . .
B2" B 0.04748(18) 0.16885(14) 0.46375(8) 0.0156(4) Uani 1 1 d D . .
B3" B -0.08952(17) 0.23973(14) 0.44077(8) 0.0146(4) Uani 1 1 d D . .
B4" B -0.09061(17) 0.20352(15) 0.37449(8) 0.0156(4) Uani 1 1 d D . .
B5" B 0.04578(18) 0.11018(15) 0.35597(8) 0.0154(4) Uani 1 1 d D . .
B6" B 0.13078(17) 0.08868(14) 0.41141(9) 0.0155(4) Uani 1 1 d D . .
B7" B 0.16835(17) 0.19833(14) 0.41372(8) 0.0154(4) Uani 1 1 d . . .
B8" B 0.03130(17) 0.29211(14) 0.43229(8) 0.0146(4) Uani 1 1 d . . .
B9" B -0.05381(17) 0.31425(14) 0.37649(8) 0.0145(4) Uani 1 1 d . . .
B10" B 0.02931(17) 0.23377(15) 0.32406(8) 0.0152(4) Uani 1 1 d . . .
B11" B 0.16680(17) 0.16249(14) 0.34689(8) 0.0152(4) Uani 1 1 d . . .
B12" B 0.10440(17) 0.28723(14) 0.36039(8) 0.0147(4) Uani 1 1 d . . .
Cl12 Cl 0.05055(4) 0.12974(3) 0.536326(19) 0.02307(9) Uani 1 1 d . . .
Cl13 Cl -0.22339(4) 0.26939(3) 0.49009(2) 0.02215(9) Uani 1 1 d . . .
Cl14 Cl -0.22565(4) 0.19684(4) 0.35906(2) 0.02422(10) Uani 1 1 d . . .
Cl15 Cl 0.04722(4) 0.01245(3) 0.32112(2) 0.02461(10) Uani 1 1 d . . .
Cl16 Cl 0.21500(4) -0.03115(3) 0.43259(2) 0.02384(10) Uani 1 1 d . . .
Cl17 Cl 0.30405(4) 0.19507(4) 0.43307(2) 0.02553(10) Uani 1 1 d . . .
Cl18 Cl 0.02405(5) 0.38806(3) 0.47126(2) 0.02423(10) Uani 1 1 d . . .
Cl19 Cl -0.14493(4) 0.43298(3) 0.35679(2) 0.02319(10) Uani 1 1 d . . .
Cl20 Cl 0.01694(4) 0.26849(4) 0.251592(19) 0.02437(10) Uani 1 1 d . . .
Cl21 Cl 0.29987(4) 0.12338(4) 0.29777(2) 0.02513(10) Uani 1 1 d . . .
Cl22 Cl 0.17095(4) 0.38412(3) 0.327491(19) 0.02005(9) Uani 1 1 d . . .
N1 N 0.21426(12) 0.59032(10) 0.29995(6) 0.0113(3) Uani 1 1 d . . .
H1 H 0.2485(18) 0.5921(15) 0.2673(9) 0.014(5) Uiso 1 1 d . . .
N2 N 0.09071(12) 0.54541(10) 0.21821(6) 0.0125(3) Uani 1 1 d . . .
H2 H 0.1232(19) 0.5008(16) 0.2412(9) 0.020(5) Uiso 1 1 d . . .
N3 N 0.30898(12) 0.38787(10) 0.18124(6) 0.0123(3) Uani 1 1 d . . .
H3 H 0.319(2) 0.4451(17) 0.1803(9) 0.024(6) Uiso 1 1 d . . .
N4 N 0.42967(13) 0.41970(10) 0.27057(6) 0.0124(3) Uani 1 1 d . . .
H4 H 0.3653(19) 0.4116(15) 0.2797(8) 0.012(5) Uiso 1 1 d . . .
C1 C 0.27783(14) 0.57671(12) 0.34293(7) 0.0123(3) Uani 1 1 d . . .
C2 C 0.19512(15) 0.61178(13) 0.39099(7) 0.0164(3) Uani 1 1 d . . .
H2A H 0.2132 0.6102 0.4272 0.020 Uiso 1 1 calc R . .
C3 C 0.08510(15) 0.64825(13) 0.37621(7) 0.0156(3) Uani 1 1 d . . .
H3A H 0.0131 0.6758 0.4006 0.019 Uiso 1 1 calc R . .
C4 C 0.09618(14) 0.63805(12) 0.31824(7) 0.0127(3) Uani 1 1 d . . .
C5 C 0.00577(14) 0.66987(12) 0.28516(7) 0.0128(3) Uani 1 1 d . . .
C6 C 0.01184(14) 0.63238(12) 0.23497(7) 0.0130(3) Uani 1 1 d . . .
C7 C -0.06169(15) 0.67119(12) 0.19305(7) 0.0149(3) Uani 1 1 d . . .
H7A H -0.1219 0.7321 0.1923 0.018 Uiso 1 1 calc R . .
C8 C -0.03104(15) 0.60615(12) 0.15421(7) 0.0151(3) Uani 1 1 d . . .
H8A H -0.0667 0.6138 0.1219 0.018 Uiso 1 1 calc R . .
C9 C 0.06302(14) 0.52517(12) 0.17017(7) 0.0128(3) Uani 1 1 d . . .
C10 C 0.11766(14) 0.43801(12) 0.14493(7) 0.0124(3) Uani 1 1 d . . .
C11 C 0.22538(14) 0.37057(12) 0.15586(7) 0.0125(3) Uani 1 1 d . . .
C12 C 0.26822(15) 0.27091(12) 0.14453(7) 0.0144(3) Uani 1 1 d . . .
H12A H 0.2279 0.2374 0.1286 0.017 Uiso 1 1 calc R . .
C13 C 0.37694(15) 0.23165(12) 0.16042(7) 0.0145(3) Uani 1 1 d . . .
H13A H 0.4256 0.1663 0.1570 0.017 Uiso 1 1 calc R . .
C14 C 0.40544(14) 0.30495(12) 0.18291(7) 0.0128(3) Uani 1 1 d . . .
C15 C 0.51009(15) 0.29599(12) 0.20295(7) 0.0133(3) Uani 1 1 d . . .
C16 C 0.52186(14) 0.36010(12) 0.23766(7) 0.0132(3) Uani 1 1 d . . .
C17 C 0.62908(15) 0.37649(13) 0.24578(7) 0.0160(3) Uani 1 1 d . . .
H17A H 0.7077 0.3458 0.2281 0.019 Uiso 1 1 calc R . .
C18 C 0.59903(15) 0.44380(13) 0.28322(7) 0.0156(3) Uani 1 1 d . . .
H18A H 0.6532 0.4686 0.2958 0.019 Uiso 1 1 calc R . .
C19 C 0.47270(14) 0.47068(12) 0.30021(7) 0.0126(3) Uani 1 1 d . . .
C20 C 0.40248(14) 0.53602(12) 0.33885(7) 0.0132(3) Uani 1 1 d . . .
C21 C 0.46001(15) 0.56580(13) 0.37804(7) 0.0152(3) Uani 1 1 d . . .
C22 C 0.54386(16) 0.49798(14) 0.40735(8) 0.0206(4) Uani 1 1 d . . .
H22A H 0.5643 0.4302 0.4028 0.025 Uiso 1 1 calc R . .
C23 C 0.59759(17) 0.52880(16) 0.44305(9) 0.0269(4) Uani 1 1 d . . .
H23A H 0.6540 0.4816 0.4630 0.032 Uiso 1 1 calc R . .
C24 C 0.57057(18) 0.62744(17) 0.45024(9) 0.0285(5) Uani 1 1 d . . .
C25 C 0.48612(17) 0.69491(15) 0.42154(8) 0.0243(4) Uani 1 1 d . . .
H25A H 0.4657 0.7626 0.4265 0.029 Uiso 1 1 calc R . .
C26 C 0.43108(16) 0.66549(14) 0.38582(8) 0.0192(4) Uani 1 1 d . . .
H26A H 0.3736 0.7129 0.3665 0.023 Uiso 1 1 calc R . .
C27 C 0.6311(2) 0.6609(2) 0.48822(12) 0.0484(7) Uani 1 1 d . . .
H27A H 0.5705 0.6989 0.5161 0.073 Uiso 1 1 calc R . .
H27B H 0.6806 0.7022 0.4654 0.073 Uiso 1 1 calc R . .
H27C H 0.6814 0.6033 0.5079 0.073 Uiso 1 1 calc R . .
C28 C -0.10334(14) 0.74596(12) 0.30576(7) 0.0141(3) Uani 1 1 d . . .
C29 C -0.09521(16) 0.82919(13) 0.32502(8) 0.0194(4) Uani 1 1 d . . .
H29A H -0.0190 0.8372 0.3251 0.023 Uiso 1 1 calc R . .
C30 C -0.19743(17) 0.90032(14) 0.34408(9) 0.0233(4) Uani 1 1 d . . .
H30A H -0.1903 0.9561 0.3576 0.028 Uiso 1 1 calc R . .
C31 C -0.31014(17) 0.89170(14) 0.34377(9) 0.0237(4) Uani 1 1 d . . .
C32 C -0.31808(16) 0.80893(14) 0.32435(8) 0.0217(4) Uani 1 1 d . . .
H32A H -0.3943 0.8020 0.3234 0.026 Uiso 1 1 calc R . .
C33 C -0.21641(15) 0.73619(14) 0.30631(8) 0.0176(3) Uani 1 1 d . . .
H33A H -0.2238 0.6792 0.2942 0.021 Uiso 1 1 calc R . .
C34 C -0.4211(2) 0.97027(18) 0.36374(12) 0.0403(6) Uani 1 1 d . . .
H34A H -0.3985 1.0227 0.3758 0.060 Uiso 1 1 calc R . .
H34B H -0.4709 0.9414 0.3957 0.060 Uiso 1 1 calc R . .
H34C H -0.4660 0.9977 0.3327 0.060 Uiso 1 1 calc R . .
C35 C 0.05493(14) 0.41156(12) 0.10639(7) 0.0135(3) Uani 1 1 d . . .
C36 C -0.06457(15) 0.40997(13) 0.12362(8) 0.0165(3) Uani 1 1 d . . .
H36A H -0.1074 0.4303 0.1591 0.020 Uiso 1 1 calc R . .
C37 C -0.12047(16) 0.37877(14) 0.08895(8) 0.0197(4) Uani 1 1 d . . .
H37A H -0.2012 0.3772 0.1013 0.024 Uiso 1 1 calc R . .
C38 C -0.06092(17) 0.34981(15) 0.03647(8) 0.0222(4) Uani 1 1 d . . .
C39 C 0.05761(17) 0.35268(15) 0.01929(8) 0.0228(4) Uani 1 1 d . . .
H39A H 0.0997 0.3336 -0.0166 0.027 Uiso 1 1 calc R . .
C40 C 0.11492(15) 0.38291(14) 0.05368(8) 0.0181(3) Uani 1 1 d . . .
H40A H 0.1957 0.3841 0.0412 0.022 Uiso 1 1 calc R . .
C41 C -0.1221(2) 0.3170(2) -0.00149(10) 0.0386(6) Uani 1 1 d . . .
H41A H -0.1819 0.2854 0.0217 0.058 Uiso 1 1 calc R . .
H41B H -0.0629 0.2700 -0.0252 0.058 Uiso 1 1 calc R . .
H41C H -0.1613 0.3742 -0.0257 0.058 Uiso 1 1 calc R . .
C42 C 0.61574(15) 0.21421(13) 0.18718(8) 0.0174(3) Uani 1 1 d . . .
C43 C 0.65496(17) 0.19293(15) 0.13158(9) 0.0247(4) Uani 1 1 d . . .
H43A H 0.6124 0.2304 0.1027 0.030 Uiso 1 1 calc R . .
C44 C 0.75664(18) 0.11665(18) 0.11847(11) 0.0350(5) Uani 1 1 d . . .
H44A H 0.7836 0.1032 0.0803 0.042 Uiso 1 1 calc R . .
C45 C 0.81985(18) 0.05960(17) 0.15982(12) 0.0371(6) Uani 1 1 d . . .
C46 C 0.7800(2) 0.08088(16) 0.21526(11) 0.0367(6) Uani 1 1 d . . .
H46A H 0.8221 0.0428 0.2441 0.044 Uiso 1 1 calc R . .
C47 C 0.67956(18) 0.15694(14) 0.22880(9) 0.0266(4) Uani 1 1 d . . .
H47A H 0.6534 0.1706 0.2670 0.032 Uiso 1 1 calc R . .
C48 C 0.9296(2) -0.0239(2) 0.14574(15) 0.0556(8) Uani 1 1 d . . .
H48A H 0.9807 -0.0355 0.1741 0.083 Uiso 1 1 calc R . .
H48B H 0.9736 -0.0068 0.1082 0.083 Uiso 1 1 calc R . .
H48C H 0.9059 -0.0836 0.1458 0.083 Uiso 1 1 calc R . .

loop_
_atom_site_aniso_label
_atom_site_aniso_U_11
_atom_site_aniso_U_22
_atom_site_aniso_U_33
_atom_site_aniso_U_23
_atom_site_aniso_U_13
_atom_site_aniso_U_12
C1' 0.0138(7) 0.0124(7) 0.0147(8) 0.0003(6) -0.0030(6) -0.0040(6)
B2' 0.0153(8) 0.0133(8) 0.0125(9) 0.0003(7) -0.0028(7) -0.0029(7)
B3' 0.0152(8) 0.0140(9) 0.0180(9) 0.0013(7) -0.0073(7) -0.0033(7)
B4' 0.0137(8) 0.0120(8) 0.0215(10) -0.0008(7) -0.0021(7) -0.0016(7)
B5' 0.0210(9) 0.0126(8) 0.0135(9) -0.0014(7) -0.0040(7) -0.0052(7)
B6' 0.0134(8) 0.0131(8) 0.0165(9) 0.0010(7) -0.0047(7) -0.0041(7)
B7' 0.0126(8) 0.0113(8) 0.0145(9) 0.0001(7) -0.0026(7) -0.0025(7)
B8' 0.0167(9) 0.0132(8) 0.0145(9) -0.0006(7) -0.0063(7) -0.0035(7)
B9' 0.0114(8) 0.0142(9) 0.0220(10) -0.0008(7) -0.0027(7) -0.0032(7)
B10' 0.0172(9) 0.0126(8) 0.0155(9) -0.0025(7) 0.0014(7) -0.0038(7)
B11' 0.0167(9) 0.0129(8) 0.0133(9) 0.0005(7) -0.0052(7) -0.0050(7)
B12' 0.0135(8) 0.0098(8) 0.0142(9) -0.0011(7) -0.0026(7) -0.0031(6)
Cl1 0.0275(2) 0.0200(2) 0.0137(2) -0.00059(16) 0.00332(16) -0.00668(17)
Cl2 0.0287(2) 0.0203(2) 0.0294(2) 0.00757(18) -0.0192(2) -0.00680(18)
Cl3 0.0191(2) 0.01271(19) 0.0390(3) -0.00408(18) 0.00296(19) 0.00017(16)
Cl4 0.0390(3) 0.0172(2) 0.0207(2) -0.00502(17) -0.00793(19) -0.01062(19)
Cl5 0.01509(19) 0.0204(2) 0.0301(2) 0.00364(18) -0.00831(17) -0.00845(16)
Cl6 0.01464(18) 0.01428(19) 0.0262(2) -0.00333(16) -0.00028(16) 0.00066(15)
Cl7 0.0318(2) 0.0214(2) 0.0226(2) -0.00479(17) -0.01197(19) -0.00950(18)
Cl8 0.01140(18) 0.0209(2) 0.0466(3) -0.0020(2) -0.00498(19) -0.00466(16)
Cl9 0.0338(3) 0.0203(2) 0.0189(2) -0.00453(17) 0.01057(18) -0.00914(19)
Cl10 0.0324(2) 0.0203(2) 0.0210(2) 0.00546(17) -0.01667(19) -0.00997(18)
Cl11 0.01896(19) 0.01212(18) 0.0196(2) 0.00042(15) -0.00157(15) -0.00647(15)
C1" 0.0166(8) 0.0133(7) 0.0130(8) -0.0007(6) -0.0012(6) -0.0061(6)
B2" 0.0190(9) 0.0163(9) 0.0129(9) 0.0000(7) -0.0034(7) -0.0075(7)
B3" 0.0160(9) 0.0144(9) 0.0128(9) -0.0020(7) 0.0006(7) -0.0051(7)
B4" 0.0147(8) 0.0180(9) 0.0149(9) -0.0003(7) -0.0026(7) -0.0069(7)
B5" 0.0179(9) 0.0164(9) 0.0136(9) -0.0033(7) -0.0029(7) -0.0060(7)
B6" 0.0159(9) 0.0140(9) 0.0164(9) 0.0004(7) -0.0044(7) -0.0041(7)
B7" 0.0160(9) 0.0158(9) 0.0167(9) 0.0007(7) -0.0068(7) -0.0064(7)
B8" 0.0181(9) 0.0132(8) 0.0135(9) -0.0024(7) -0.0016(7) -0.0060(7)
B9" 0.0136(8) 0.0139(8) 0.0146(9) 0.0004(7) -0.0015(7) -0.0036(7)
B10" 0.0152(8) 0.0187(9) 0.0115(9) 0.0002(7) -0.0029(7) -0.0052(7)
B11" 0.0133(8) 0.0156(9) 0.0151(9) -0.0016(7) -0.0012(7) -0.0027(7)
B12" 0.0144(8) 0.0146(9) 0.0154(9) 0.0007(7) -0.0025(7) -0.0062(7)
Cl12 0.0369(3) 0.0230(2) 0.0125(2) 0.00282(16) -0.00771(18) -0.01345(19)
Cl13 0.0207(2) 0.0217(2) 0.0204(2) -0.00449(17) 0.00702(17) -0.00688(17)
Cl14 0.0175(2) 0.0306(2) 0.0290(2) -0.00086(19) -0.00914(18) -0.01106(18)
Cl15 0.0317(2) 0.0225(2) 0.0241(2) -0.01063(18) -0.00299(19) -0.01083(19)
Cl16 0.0237(2) 0.01375(19) 0.0312(3) 0.00276(18) -0.00830(19) -0.00150(16)
Cl17 0.0214(2) 0.0282(2) 0.0325(3) 0.0012(2) -0.01476(19) -0.01059(18)
Cl18 0.0359(3) 0.0189(2) 0.0219(2) -0.00716(17) -0.00293(19) -0.01232(19)
Cl19 0.0180(2) 0.0163(2) 0.0305(2) 0.00328(18) -0.00529(18) -0.00041(16)
Cl20 0.0270(2) 0.0343(3) 0.0122(2) 0.00281(18) -0.00539(17) -0.01063(19)
Cl21 0.0170(2) 0.0285(2) 0.0234(2) -0.00438(19) 0.00447(17) -0.00170(17)
Cl22 0.01846(19) 0.0190(2) 0.0230(2) 0.00615(17) -0.00383(16) -0.01038(16)
N1 0.0110(6) 0.0127(6) 0.0101(7) -0.0027(5) -0.0015(5) -0.0026(5)
N2 0.0126(6) 0.0123(6) 0.0126(7) -0.0019(5) -0.0055(5) -0.0006(5)
N3 0.0120(6) 0.0108(6) 0.0150(7) -0.0028(5) -0.0046(5) -0.0021(5)
N4 0.0105(6) 0.0137(7) 0.0139(7) -0.0026(5) -0.0029(5) -0.0035(5)
C1 0.0130(7) 0.0117(7) 0.0140(8) -0.0023(6) -0.0037(6) -0.0047(6)
C2 0.0165(8) 0.0203(8) 0.0143(8) -0.0056(7) -0.0038(6) -0.0049(7)
C3 0.0143(8) 0.0169(8) 0.0153(8) -0.0057(6) -0.0012(6) -0.0027(6)
C4 0.0121(7) 0.0117(7) 0.0146(8) -0.0023(6) -0.0020(6) -0.0038(6)
C5 0.0123(7) 0.0126(7) 0.0142(8) -0.0029(6) -0.0020(6) -0.0040(6)
C6 0.0107(7) 0.0127(7) 0.0153(8) -0.0025(6) -0.0018(6) -0.0025(6)
C7 0.0136(7) 0.0142(8) 0.0158(8) -0.0015(6) -0.0041(6) -0.0014(6)
C8 0.0143(7) 0.0156(8) 0.0153(8) -0.0010(6) -0.0060(6) -0.0021(6)
C9 0.0114(7) 0.0146(8) 0.0134(8) -0.0023(6) -0.0030(6) -0.0043(6)
C10 0.0118(7) 0.0141(7) 0.0119(8) -0.0020(6) -0.0025(6) -0.0038(6)
C11 0.0115(7) 0.0143(7) 0.0120(8) -0.0027(6) -0.0013(6) -0.0039(6)
C12 0.0168(8) 0.0129(7) 0.0145(8) -0.0043(6) -0.0021(6) -0.0044(6)
C13 0.0163(8) 0.0116(7) 0.0148(8) -0.0038(6) -0.0029(6) -0.0013(6)
C14 0.0138(7) 0.0120(7) 0.0112(8) -0.0024(6) -0.0023(6) -0.0006(6)
C15 0.0141(7) 0.0120(7) 0.0128(8) -0.0013(6) -0.0042(6) -0.0012(6)
C16 0.0128(7) 0.0122(7) 0.0124(8) -0.0005(6) -0.0037(6) 0.0003(6)
C17 0.0120(7) 0.0188(8) 0.0164(8) -0.0024(7) -0.0040(6) -0.0021(6)
C18 0.0135(7) 0.0180(8) 0.0164(8) -0.0031(7) -0.0043(6) -0.0039(6)
C19 0.0141(7) 0.0128(7) 0.0115(8) -0.0001(6) -0.0048(6) -0.0036(6)
C20 0.0141(7) 0.0133(7) 0.0135(8) -0.0010(6) -0.0041(6) -0.0047(6)
C21 0.0125(7) 0.0202(8) 0.0148(8) -0.0057(7) -0.0024(6) -0.0051(6)
C22 0.0169(8) 0.0250(9) 0.0192(9) -0.0081(7) -0.0053(7) 0.0001(7)
C23 0.0187(9) 0.0398(12) 0.0227(10) -0.0122(9) -0.0097(8) 0.0003(8)
C24 0.0212(9) 0.0472(13) 0.0244(10) -0.0168(9) -0.0025(8) -0.0142(9)
C25 0.0248(9) 0.0286(10) 0.0245(10) -0.0130(8) 0.0025(8) -0.0140(8)
C26 0.0175(8) 0.0203(9) 0.0216(9) -0.0071(7) -0.0017(7) -0.0065(7)
C27 0.0452(15) 0.0704(19) 0.0471(16) -0.0280(14) -0.0183(12) -0.0225(14)
C28 0.0115(7) 0.0157(8) 0.0147(8) -0.0039(6) -0.0030(6) -0.0016(6)
C29 0.0156(8) 0.0177(8) 0.0259(10) -0.0070(7) -0.0065(7) -0.0015(7)
C30 0.0218(9) 0.0189(9) 0.0307(11) -0.0111(8) -0.0075(8) -0.0009(7)
C31 0.0176(9) 0.0233(9) 0.0264(10) -0.0087(8) -0.0038(7) 0.0033(7)
C32 0.0126(8) 0.0278(10) 0.0242(10) -0.0064(8) -0.0028(7) -0.0029(7)
C33 0.0148(8) 0.0213(9) 0.0186(9) -0.0061(7) -0.0030(7) -0.0054(7)
C34 0.0230(11) 0.0364(13) 0.0547(16) -0.0211(12) -0.0027(10) 0.0078(9)
C35 0.0122(7) 0.0142(8) 0.0149(8) -0.0020(6) -0.0055(6) -0.0024(6)
C36 0.0130(7) 0.0190(8) 0.0174(9) -0.0049(7) -0.0019(6) -0.0031(6)
C37 0.0133(8) 0.0229(9) 0.0246(10) -0.0032(7) -0.0063(7) -0.0049(7)
C38 0.0228(9) 0.0285(10) 0.0201(9) -0.0037(8) -0.0093(7) -0.0099(8)
C39 0.0219(9) 0.0331(11) 0.0156(9) -0.0098(8) -0.0030(7) -0.0072(8)
C40 0.0141(8) 0.0258(9) 0.0159(8) -0.0053(7) -0.0034(6) -0.0055(7)
C41 0.0341(12) 0.0643(17) 0.0306(12) -0.0153(11) -0.0098(10) -0.0246(12)
C42 0.0140(8) 0.0149(8) 0.0237(9) -0.0064(7) -0.0073(7) 0.0006(6)
C43 0.0166(8) 0.0323(11) 0.0264(10) -0.0135(8) -0.0056(7) -0.0015(8)
C44 0.0187(9) 0.0458(13) 0.0446(14) -0.0318(11) -0.0031(9) -0.0015(9)
C45 0.0181(9) 0.0304(11) 0.0660(17) -0.0259(11) -0.0135(10) 0.0046(8)
C46 0.0297(11) 0.0239(11) 0.0568(16) -0.0103(10) -0.0236(11) 0.0070(9)
C47 0.0261(10) 0.0206(9) 0.0320(11) -0.0069(8) -0.0145(8) 0.0040(8)
C48 0.0217(11) 0.0437(15) 0.103(3) -0.0412(16) -0.0172(13) 0.0122(10)

loop_
_atom_type_symbol
_atom_type_description
_atom_type_scat_dispersion_real
_atom_type_scat_dispersion_imag
_atom_type_scat_source
C C 0.0033 0.0016 'International Tables Vol C Tables 4.2.6.8 and 6.1.1.4'
H H 0.0000 0.0000 'International Tables Vol C Tables 4.2.6.8 and 6.1.1.4'
B B 0.0013 0.0007 'International Tables Vol C Tables 4.2.6.8 and 6.1.1.4'
N N 0.0061 0.0033 'International Tables Vol C Tables 4.2.6.8 and 6.1.1.4'
Cl Cl 0.1484 0.1585 'International Tables Vol C Tables 4.2.6.8 and 6.1.1.4'

loop_
_geom_angle_atom_site_label_1
_geom_angle_atom_site_label_2
_geom_angle_atom_site_label_3
_geom_angle
_geom_angle_site_symmetry_1
_geom_angle_site_symmetry_3
_geom_angle_publ_flag
B2' C1' B3' 62.85(11) . . ?
B2' C1' B4' 115.15(13) . . ?
B3' C1' B4' 62.98(11) . . ?
B2' C1' B6' 62.70(11) . . ?
B3' C1' B6' 114.97(13) . . ?
B4' C1' B6' 115.15(13) . . ?
B2' C1' B5' 115.07(13) . . ?
B3' C1' B5' 115.30(13) . . ?
B4' C1' B5' 63.00(11) . . ?
B6' C1' B5' 62.89(11) . . ?
C1' B2' Cl1 121.60(12) . . ?
C1' B2' B8' 104.82(13) . . ?
Cl1 B2' B8' 124.35(13) . . ?
C1' B2' B7' 104.47(13) . . ?
Cl1 B2' B7' 125.12(13) . . ?
B8' B2' B7' 60.82(11) . . ?
C1' B2' B6' 58.78(10) . . ?
Cl1 B2' B6' 120.49(13) . . ?
B8' B2' B6' 108.67(13) . . ?
B7' B2' B6' 59.70(10) . . ?
C1' B2' B3' 58.61(10) . . ?
Cl1 B2' B3' 119.92(12) . . ?
B8' B2' B3' 60.00(11) . . ?
B7' B2' B3' 108.42(13) . . ?
B6' B2' B3' 108.25(13) . . ?
C1' B3' Cl2 121.32(12) . . ?
C1' B3' B9' 104.53(13) . . ?
Cl2 B3' B9' 125.42(13) . . ?
C1' B3' B8' 104.37(13) . . ?
Cl2 B3' B8' 124.73(13) . . ?
B9' B3' B8' 61.02(11) . . ?
C1' B3' B2' 58.54(10) . . ?
Cl2 B3' B2' 119.80(13) . . ?
B9' B3' B2' 108.29(13) . . ?
B8' B3' B2' 59.50(11) . . ?
C1' B3' B4' 58.53(10) . . ?
Cl2 B3' B4' 120.60(13) . . ?
B9' B3' B4' 59.98(11) . . ?
B8' B3' B4' 108.69(13) . . ?
B2' B3' B4' 107.93(13) . . ?
C1' B4' Cl3 121.38(13) . . ?
C1' B4' B10' 104.35(13) . . ?
Cl3 B4' B10' 124.89(13) . . ?
C1' B4' B9' 104.12(13) . . ?
Cl3 B4' B9' 125.63(13) . . ?
B10' B4' B9' 60.92(11) . . ?
C1' B4' B3' 58.49(11) . . ?
Cl3 B4' B3' 120.76(13) . . ?
B10' B4' B3' 108.26(13) . . ?
B9' B4' B3' 59.47(11) . . ?
C1' B4' B5' 58.61(10) . . ?
Cl3 B4' B5' 119.63(13) . . ?
B10' B4' B5' 59.78(11) . . ?
B9' B4' B5' 108.41(13) . . ?
B3' B4' B5' 107.99(13) . . ?
C1' B5' Cl4 121.62(12) . . ?
C1' B5' B11' 104.21(13) . . ?
Cl4 B5' B11' 124.65(13) . . ?
C1' B5' B10' 103.96(13) . . ?
Cl4 B5' B10' 125.90(13) . . ?
B11' B5' B10' 60.64(11) . . ?
C1' B5' B6' 58.52(10) . . ?
Cl4 B5' B6' 119.45(13) . . ?
B11' B5' B6' 59.78(11) . . ?
B10' B5' B6' 108.12(13) . . ?
C1' B5' B4' 58.39(10) . . ?
Cl4 B5' B4' 121.30(13) . . ?
B11' B5' B4' 108.00(13) . . ?
B10' B5' B4' 59.49(11) . . ?
B6' B5' B4' 107.76(13) . . ?
C1' B6' Cl5 121.49(12) . . ?
C1' B6' B7' 104.37(13) . . ?
Cl5 B6' B7' 125.06(13) . . ?
C1' B6' B11' 104.15(13) . . ?
Cl5 B6' B11' 125.31(12) . . ?
B7' B6' B11' 60.82(11) . . ?
C1' B6' B2' 58.52(10) . . ?
Cl5 B6' B2' 120.16(13) . . ?
B7' B6' B2' 59.81(11) . . ?
B11' B6' B2' 108.30(13) . . ?
C1' B6' B5' 58.59(10) . . ?
Cl5 B6' B5' 120.18(13) . . ?
B7' B6' B5' 108.44(13) . . ?
B11' B6' B5' 59.63(11) . . ?
B2' B6' B5' 108.07(13) . . ?
B6' B7' Cl6 122.01(12) . . ?
B6' B7' B2' 60.49(11) . . ?
Cl6 B7' B2' 122.92(13) . . ?
B6' B7' B12' 107.07(13) . . ?
Cl6 B7' B12' 121.89(12) . . ?
B2' B7' B12' 106.76(13) . . ?
B6' B7' B8' 108.24(13) . . ?
Cl6 B7' B8' 121.77(12) . . ?
B2' B7' B8' 59.49(11) . . ?
B12' B7' B8' 59.88(11) . . ?
B6' B7' B11' 59.80(11) . . ?
Cl6 B7' B11' 120.91(12) . . ?
B2' B7' B11' 108.03(13) . . ?
B12' B7' B11' 59.69(10) . . ?
B8' B7' B11' 108.31(13) . . ?
Cl7 B8' B2' 121.57(13) . . ?
Cl7 B8' B3' 122.52(12) . . ?
B2' B8' B3' 60.50(11) . . ?
Cl7 B8' B12' 122.82(12) . . ?
B2' B8' B12' 106.81(13) . . ?
B3' B8' B12' 106.35(13) . . ?
Cl7 B8' B7' 121.12(12) . . ?
B2' B8' B7' 59.69(10) . . ?
B3' B8' B7' 107.92(13) . . ?
B12' B8' B7' 59.74(10) . . ?
Cl7 B8' B9' 122.60(12) . . ?
B2' B8' B9' 107.73(13) . . ?
B3' B8' B9' 59.32(11) . . ?
B12' B8' B9' 59.30(11) . . ?
B7' B8' B9' 107.71(13) . . ?
B3' B9' Cl8 123.13(13) . . ?
B3' B9' B12' 107.03(13) . . ?
Cl8 B9' B12' 120.65(13) . . ?
B3' B9' B4' 60.55(11) . . ?
Cl8 B9' B4' 123.76(13) . . ?
B12' B9' B4' 106.81(13) . . ?
B3' B9' B10' 107.81(13) . . ?
Cl8 B9' B10' 121.68(13) . . ?
B12' B9' B10' 59.74(11) . . ?
B4' B9' B10' 59.29(11) . . ?
B3' B9' B8' 59.66(11) . . ?
Cl8 B9' B8' 120.61(13) . . ?
B12' B9' B8' 59.83(11) . . ?
B4' B9' B8' 108.07(13) . . ?
B10' B9' B8' 108.05(13) . . ?
B4' B10' Cl9 121.29(13) . . ?
B4' B10' B5' 60.73(11) . . ?
Cl9 B10' B5' 121.74(13) . . ?
B4' B10' B12' 106.91(14) . . ?
Cl9 B10' B12' 122.94(13) . . ?
B5' B10' B12' 107.03(13) . . ?
B4' B10' B11' 108.18(13) . . ?
Cl9 B10' B11' 122.19(13) . . ?
B5' B10' B11' 59.63(11) . . ?
B12' B10' B11' 59.75(10) . . ?
B4' B10' B9' 59.79(11) . . ?
Cl9 B10' B9' 121.46(13) . . ?
B5' B10' B9' 108.27(14) . . ?
B12' B10' B9' 59.37(11) . . ?
B11' B10' B9' 107.85(13) . . ?
Cl10 B11' B5' 122.25(12) . . ?
Cl10 B11' B6' 122.38(12) . . ?
B5' B11' B6' 60.59(11) . . ?
Cl10 B11' B12' 122.01(12) . . ?
B5' B11' B12' 107.13(13) . . ?
B6' B11' B12' 106.77(13) . . ?
Cl10 B11' B10' 121.58(13) . . ?
B5' B11' B10' 59.73(11) . . ?
B6' B11' B10' 108.05(13) . . ?
B12' B11' B10' 59.77(11) . . ?
Cl10 B11' B7' 121.48(12) . . ?
B5' B11' B7' 108.06(13) . . ?
B6' B11' B7' 59.38(11) . . ?
B12' B11' B7' 59.73(10) . . ?
B10' B11' B7' 108.08(13) . . ?
B9' B12' B11' 109.65(13) . . ?
B9' B12' B10' 60.88(11) . . ?
B11' B12' B10' 60.48(11) . . ?
B9' B12' B7' 109.48(13) . . ?
B11' B12' B7' 60.58(11) . . ?
B10' B12' B7' 109.32(13) . . ?
B9' B12' B8' 60.87(11) . . ?
B11' B12' B8' 109.43(13) . . ?
B10' B12' B8' 109.79(13) . . ?
B7' B12' B8' 60.38(11) . . ?
B9' B12' Cl11 121.65(12) . . ?
B11' B12' Cl11 120.30(12) . . ?
B10' B12' Cl11 121.50(12) . . ?
B7' B12' Cl11 119.94(12) . . ?
B8' B12' Cl11 120.65(12) . . ?
B4" C1" B3" 62.76(11) . . ?
B4" C1" B2" 115.14(13) . . ?
B3" C1" B2" 63.04(11) . . ?
B4" C1" B6" 115.19(13) . . ?
B3" C1" B6" 115.28(13) . . ?
B2" C1" B6" 62.89(11) . . ?
B4" C1" B5" 63.00(11) . . ?
B3" C1" B5" 115.13(13) . . ?
B2" C1" B5" 115.04(13) . . ?
B6" C1" B5" 62.78(11) . . ?
C1" B2" Cl12 122.33(13) . . ?
C1" B2" B8" 104.32(13) . . ?
Cl12 B2" B8" 124.23(13) . . ?
C1" B2" B7" 104.25(13) . . ?
Cl12 B2" B7" 124.54(13) . . ?
B8" B2" B7" 61.20(11) . . ?
C1" B2" B6" 58.60(10) . . ?
Cl12 B2" B6" 120.69(13) . . ?
B8" B2" B6" 108.51(14) . . ?
B7" B2" B6" 59.52(11) . . ?
C1" B2" B3" 58.42(10) . . ?
Cl12 B2" B3" 120.36(13) . . ?
B8" B2" B3" 59.71(11) . . ?
B7" B2" B3" 108.51(13) . . ?
B6" B2" B3" 107.93(13) . . ?
C1" B3" Cl13 121.45(12) . . ?
C1" B3" B8" 104.19(13) . . ?
Cl13 B3" B8" 125.36(13) . . ?
C1" B3" B9" 104.42(13) . . ?
Cl13 B3" B9" 124.95(13) . . ?
B8" B3" B9" 60.88(11) . . ?
C1" B3" B4" 58.60(10) . . ?
Cl13 B3" B4" 119.81(13) . . ?
B8" B3" B4" 108.54(13) . . ?
B9" B3" B4" 59.92(11) . . ?
C1" B3" B2" 58.54(10) . . ?
Cl13 B3" B2" 120.63(13) . . ?
B8" B3" B2" 59.42(11) . . ?
B9" B3" B2" 108.16(13) . . ?
B4" B3" B2" 108.01(13) . . ?
C1" B4" Cl14 121.04(12) . . ?
C1" B4" B10" 104.39(13) . . ?
Cl14 B4" B10" 125.58(13) . . ?
C1" B4" B9" 104.40(13) . . ?
Cl14 B4" B9" 125.31(13) . . ?
B10" B4" B9" 60.66(11) . . ?
C1" B4" B3" 58.64(10) . . ?
Cl14 B4" B3" 119.73(13) . . ?
B10" B4" B3" 108.43(13) . . ?
B9" B4" B3" 59.86(11) . . ?
C1" B4" B5" 58.74(10) . . ?
Cl14 B4" B5" 120.32(13) . . ?
B10" B4" B5" 59.59(11) . . ?
B9" B4" B5" 108.18(13) . . ?
B3" B4" B5" 108.23(13) . . ?
C1" B5" Cl15 122.25(13) . . ?
C1" B5" B11" 104.32(13) . . ?
Cl15 B5" B11" 124.58(13) . . ?
C1" B5" B10" 104.07(13) . . ?
Cl15 B5" B10" 124.64(13) . . ?
B11" B5" B10" 60.92(11) . . ?
C1" B5" B6" 58.49(10) . . ?
Cl15 B5" B6" 120.50(13) . . ?
B11" B5" B6" 59.84(11) . . ?
B10" B5" B6" 108.39(13) . . ?
C1" B5" B4" 58.26(10) . . ?
Cl15 B5" B4" 120.55(13) . . ?
B11" B5" B4" 108.33(13) . . ?
B10" B5" B4" 59.66(11) . . ?
B6" B5" B4" 107.73(13) . . ?
C1" B6" Cl16 121.30(13) . . ?
C1" B6" B7" 104.39(13) . . ?
Cl16 B6" B7" 124.95(13) . . ?
C1" B6" B11" 104.26(13) . . ?
Cl16 B6" B11" 125.58(13) . . ?
B7" B6" B11" 60.85(11) . . ?
C1" B6" B2" 58.52(10) . . ?
Cl16 B6" B2" 119.79(13) . . ?
B7" B6" B2" 59.78(11) . . ?
B11" B6" B2" 108.32(13) . . ?
C1" B6" B5" 58.73(10) . . ?
Cl16 B6" B5" 120.51(13) . . ?
B7" B6" B5" 108.36(13) . . ?
B11" B6" B5" 59.53(11) . . ?
B2" B6" B5" 108.09(13) . . ?
Cl17 B7" B6" 121.40(13) . . ?
Cl17 B7" B2" 122.44(13) . . ?
B6" B7" B2" 60.69(11) . . ?
Cl17 B7" B12" 122.76(13) . . ?
B6" B7" B12" 106.86(13) . . ?
B2" B7" B12" 106.54(13) . . ?
Cl17 B7" B11" 120.91(13) . . ?
B6" B7" B11" 59.77(11) . . ?
B2" B7" B11" 108.19(13) . . ?
B12" B7" B11" 59.63(11) . . ?
Cl17 B7" B8" 122.61(13) . . ?
B6" B7" B8" 107.84(13) . . ?
B2" B7" B8" 59.19(11) . . ?
B12" B7" B8" 59.62(11) . . ?
B11" B7" B8" 107.94(13) . . ?
B2" B8" B3" 60.87(11) . . ?
B2" B8" Cl18 122.26(13) . . ?
B3" B8" Cl18 121.93(13) . . ?
B2" B8" B12" 106.74(13) . . ?
B3" B8" B12" 106.71(13) . . ?
Cl18 B8" B12" 122.46(12) . . ?
B2" B8" B9" 108.37(13) . . ?
B3" B8" B9" 59.70(11) . . ?
Cl18 B8" B9" 121.23(13) . . ?
B12" B8" B9" 59.47(11) . . ?
B2" B8" B7" 59.61(11) . . ?
B3" B8" B7" 108.18(13) . . ?
Cl18 B8" B7" 121.98(12) . . ?
B12" B8" B7" 59.45(11) . . ?
B9" B8" B7" 107.83(13) . . ?
Cl19 B9" B12" 121.04(12) . . ?
Cl19 B9" B3" 123.57(13) . . ?
B12" B9" B3" 106.69(13) . . ?
Cl19 B9" B4" 123.26(13) . . ?
B12" B9" B4" 106.73(13) . . ?
B3" B9" B4" 60.23(11) . . ?
Cl19 B9" B10" 120.85(13) . . ?
B12" B9" B10" 59.81(11) . . ?
B3" B9" B10" 107.87(13) . . ?
B4" B9" B10" 59.57(11) . . ?
Cl19 B9" B8" 121.56(13) . . ?
B12" B9" B8" 59.73(11) . . ?
B3" B9" B8" 59.41(11) . . ?
B4" B9" B8" 107.63(13) . . ?
B10" B9" B8" 108.12(13) . . ?
Cl20 B10" B5" 121.70(13) . . ?
Cl20 B10" B4" 120.75(12) . . ?
B5" B10" B4" 60.75(11) . . ?
Cl20 B10" B12" 123.67(13) . . ?
B5" B10" B12" 106.62(13) . . ?
B4" B10" B12" 106.66(13) . . ?
Cl20 B10" B9" 120.99(13) . . ?
B5" B10" B9" 108.38(13) . . ?
B4" B10" B9" 59.76(11) . . ?
B12" B10" B9" 59.54(11) . . ?
Cl20 B10" B11" 122.78(13) . . ?
B5" B10" B11" 59.48(11) . . ?
B4" B10" B11" 108.06(13) . . ?
B12" B10" B11" 59.55(11) . . ?
B9" B10" B11" 108.04(13) . . ?
Cl21 B11" B5" 121.83(13) . . ?
Cl21 B11" B12" 122.73(13) . . ?
B5" B11" B12" 106.86(13) . . ?
Cl21 B11" B6" 122.10(13) . . ?
B5" B11" B6" 60.63(11) . . ?
B12" B11" B6" 106.55(14) . . ?
Cl21 B11" B7" 121.75(13) . . ?
B5" B11" B7" 108.07(13) . . ?
B12" B11" B7" 59.62(11) . . ?
B6" B11" B7" 59.38(11) . . ?
Cl21 B11" B10" 121.64(13) . . ?
B5" B11" B10" 59.60(11) . . ?
B12" B11" B10" 59.73(11) . . ?
B6" B11" B10" 107.98(13) . . ?
B7" B11" B10" 108.07(13) . . ?
B9" B12" B7" 110.09(14) . . ?
B9" B12" B11" 109.88(13) . . ?
B7" B12" B11" 60.74(11) . . ?
B9" B12" B8" 60.80(11) . . ?
B7" B12" B8" 60.93(11) . . ?
B11" B12" B8" 109.88(13) . . ?
B9" B12" B10" 60.65(11) . . ?
B7" B12" B10" 109.76(13) . . ?
B11" B12" B10" 60.72(11) . . ?
B8" B12" B10" 109.64(13) . . ?
B9" B12" Cl22 118.76(12) . . ?
B7" B12" Cl22 120.26(12) . . ?
B11" B12" Cl22 123.65(13) . . ?
B8" B12" Cl22 117.47(12) . . ?
B10" B12" Cl22 122.86(13) . . ?
C1 N1 C4 109.50(14) . . ?
C9 N2 C6 109.48(14) . . ?
C11 N3 C14 109.65(14) . . ?
C16 N4 C19 110.48(14) . . ?
N1 C1 C20 125.77(15) . . ?
N1 C1 C2 107.13(14) . . ?
C20 C1 C2 127.10(15) . . ?
C3 C2 C1 108.14(15) . . ?
C2 C3 C4 108.47(15) . . ?
N1 C4 C5 125.96(15) . . ?
N1 C4 C3 106.61(14) . . ?
C5 C4 C3 127.43(15) . . ?
C6 C5 C4 124.01(15) . . ?
C6 C5 C28 118.46(14) . . ?
C4 C5 C28 117.51(15) . . ?
N2 C6 C5 124.91(15) . . ?
N2 C6 C7 106.65(14) . . ?
C5 C6 C7 128.40(15) . . ?
C8 C7 C6 108.35(15) . . ?
C7 C8 C9 108.47(15) . . ?
N2 C9 C10 124.60(15) . . ?
N2 C9 C8 106.85(14) . . ?
C10 C9 C8 128.52(15) . . ?
C11 C10 C9 124.69(15) . . ?
C11 C10 C35 116.90(14) . . ?
C9 C10 C35 118.32(14) . . ?
N3 C11 C10 126.38(15) . . ?
N3 C11 C12 106.70(14) . . ?
C10 C11 C12 126.90(15) . . ?
C13 C12 C11 108.45(15) . . ?
C12 C13 C14 108.54(15) . . ?
N3 C14 C15 126.32(15) . . ?
N3 C14 C13 106.53(14) . . ?
C15 C14 C13 127.15(15) . . ?
C14 C15 C16 124.44(15) . . ?
C14 C15 C42 118.53(15) . . ?
C16 C15 C42 117.03(14) . . ?
N4 C16 C15 125.55(15) . . ?
N4 C16 C17 106.52(14) . . ?
C15 C16 C17 127.93(15) . . ?
C18 C17 C16 108.17(15) . . ?
C17 C18 C19 108.39(15) . . ?
N4 C19 C20 125.18(15) . . ?
N4 C19 C18 106.40(14) . . ?
C20 C19 C18 128.41(15) . . ?
C19 C20 C1 124.10(15) . . ?
C19 C20 C21 119.16(15) . . ?
C1 C20 C21 116.73(15) . . ?
C22 C21 C26 118.55(16) . . ?
C22 C21 C20 122.01(16) . . ?
C26 C21 C20 119.43(16) . . ?
C23 C22 C21 120.45(18) . . ?
C22 C23 C24 121.22(19) . . ?
C23 C24 C25 118.38(17) . . ?
C23 C24 C27 121.0(2) . . ?
C25 C24 C27 120.6(2) . . ?
C26 C25 C24 121.26(19) . . ?
C25 C26 C21 120.14(18) . . ?
C29 C28 C33 118.46(15) . . ?
C29 C28 C5 120.62(15) . . ?
C33 C28 C5 120.92(15) . . ?
C30 C29 C28 120.45(17) . . ?
C29 C30 C31 121.26(18) . . ?
C32 C31 C30 118.22(17) . . ?
C32 C31 C34 120.79(18) . . ?
C30 C31 C34 120.99(19) . . ?
C33 C32 C31 121.02(17) . . ?
C32 C33 C28 120.56(17) . . ?
C40 C35 C36 118.72(15) . . ?
C40 C35 C10 120.82(15) . . ?
C36 C35 C10 120.38(15) . . ?
C37 C36 C35 120.14(16) . . ?
C36 C37 C38 121.34(17) . . ?
C37 C38 C39 118.23(16) . . ?
C37 C38 C41 121.35(18) . . ?
C39 C38 C41 120.42(18) . . ?
C40 C39 C38 121.08(17) . . ?
C39 C40 C35 120.49(16) . . ?
C43 C42 C47 118.73(17) . . ?
C43 C42 C15 121.70(16) . . ?
C47 C42 C15 119.57(17) . . ?
C44 C43 C42 119.69(19) . . ?
C45 C44 C43 121.6(2) . . ?
C46 C45 C44 118.46(19) . . ?
C46 C45 C48 119.9(2) . . ?
C44 C45 C48 121.6(2) . . ?
C47 C46 C45 120.6(2) . . ?
C46 C47 C42 121.0(2) . . ?

loop_
_geom_bond_atom_site_label_1
_geom_bond_atom_site_label_2
_geom_bond_distance
_geom_bond_site_symmetry_2
_geom_bond_publ_flag
C1' B2' 1.715(3) . ?
C1' B3' 1.716(3) . ?
C1' B4' 1.717(3) . ?
C1' B6' 1.720(2) . ?
C1' B5' 1.721(3) . ?
B2' Cl1 1.763(2) . ?
B2' B8' 1.771(3) . ?
B2' B7' 1.775(3) . ?
B2' B6' 1.787(3) . ?
B2' B3' 1.789(3) . ?
B3' Cl2 1.7652(19) . ?
B3' B9' 1.774(3) . ?
B3' B8' 1.780(3) . ?
B3' B4' 1.793(3) . ?
B4' Cl3 1.765(2) . ?
B4' B10' 1.774(3) . ?
B4' B9' 1.783(3) . ?
B4' B5' 1.796(3) . ?
B5' Cl4 1.761(2) . ?
B5' B11' 1.778(3) . ?
B5' B10' 1.779(3) . ?
B5' B6' 1.795(3) . ?
B6' Cl5 1.7659(19) . ?
B6' B7' 1.773(3) . ?
B6' B11' 1.780(3) . ?
B7' Cl6 1.7730(19) . ?
B7' B12' 1.783(3) . ?
B7' B8' 1.795(3) . ?
B7' B11' 1.799(3) . ?
B8' Cl7 1.771(2) . ?
B8' B12' 1.786(3) . ?
B8' B9' 1.805(3) . ?
B9' Cl8 1.7756(19) . ?
B9' B12' 1.776(3) . ?
B9' B10' 1.803(3) . ?
B10' Cl9 1.778(2) . ?
B10' B12' 1.783(3) . ?
B10' B11' 1.796(3) . ?
B11' Cl10 1.7715(19) . ?
B11' B12' 1.783(3) . ?
B12' Cl11 1.7868(19) . ?
C1" B4" 1.715(3) . ?
C1" B3" 1.716(3) . ?
C1" B2" 1.719(3) . ?
C1" B6" 1.720(3) . ?
C1" B5" 1.724(3) . ?
B2" Cl12 1.765(2) . ?
B2" B8" 1.770(3) . ?
B2" B7" 1.778(3) . ?
B2" B6" 1.794(3) . ?
B2" B3" 1.796(3) . ?
B3" Cl13 1.764(2) . ?
B3" B8" 1.775(3) . ?
B3" B9" 1.780(3) . ?
B3" B4" 1.787(3) . ?
B4" Cl14 1.7663(19) . ?
B4" B10" 1.778(3) . ?
B4" B9" 1.781(3) . ?
B4" B5" 1.797(3) . ?
B5" Cl15 1.758(2) . ?
B5" B11" 1.774(3) . ?
B5" B10" 1.777(3) . ?
B5" B6" 1.794(3) . ?
B6" Cl16 1.763(2) . ?
B6" B7" 1.773(3) . ?
B6" B11" 1.780(3) . ?
B7" Cl17 1.7690(19) . ?
B7" B12" 1.779(3) . ?
B7" B11" 1.799(3) . ?
B7" B8" 1.806(3) . ?
B8" Cl18 1.778(2) . ?
B8" B12" 1.782(3) . ?
B8" B9" 1.801(3) . ?
B9" Cl19 1.7728(19) . ?
B9" B12" 1.777(3) . ?
B9" B10" 1.797(3) . ?
B10" Cl20 1.776(2) . ?
B10" B12" 1.782(3) . ?
B10" B11" 1.800(3) . ?
B11" Cl21 1.772(2) . ?
B11" B12" 1.779(3) . ?
B12" Cl22 1.7872(19) . ?
N1 C1 1.378(2) . ?
N1 C4 1.381(2) . ?
N2 C9 1.383(2) . ?
N2 C6 1.384(2) . ?
N3 C11 1.383(2) . ?
N3 C14 1.387(2) . ?
N4 C16 1.370(2) . ?
N4 C19 1.377(2) . ?
C1 C20 1.414(2) . ?
C1 C2 1.416(2) . ?
C2 C3 1.363(2) . ?
C3 C4 1.420(2) . ?
C4 C5 1.407(2) . ?
C5 C6 1.401(2) . ?
C5 C28 1.481(2) . ?
C6 C7 1.423(2) . ?
C7 C8 1.363(2) . ?
C8 C9 1.418(2) . ?
C9 C10 1.405(2) . ?
C10 C11 1.405(2) . ?
C10 C35 1.481(2) . ?
C11 C12 1.422(2) . ?
C12 C13 1.362(2) . ?
C13 C14 1.422(2) . ?
C14 C15 1.402(2) . ?
C15 C16 1.410(2) . ?
C15 C42 1.474(2) . ?
C16 C17 1.428(2) . ?
C17 C18 1.362(2) . ?
C18 C19 1.424(2) . ?
C19 C20 1.401(2) . ?
C20 C21 1.475(2) . ?
C21 C22 1.394(2) . ?
C21 C26 1.404(2) . ?
C22 C23 1.384(3) . ?
C23 C24 1.388(3) . ?
C24 C25 1.388(3) . ?
C24 C27 1.506(3) . ?
C25 C26 1.384(3) . ?
C28 C29 1.394(2) . ?
C28 C33 1.395(2) . ?
C29 C30 1.385(2) . ?
C30 C31 1.389(3) . ?
C31 C32 1.389(3) . ?
C31 C34 1.509(3) . ?
C32 C33 1.387(2) . ?
C35 C40 1.393(2) . ?
C35 C36 1.402(2) . ?
C36 C37 1.386(2) . ?
C37 C38 1.388(3) . ?
C38 C39 1.395(3) . ?
C38 C41 1.506(3) . ?
C39 C40 1.385(2) . ?
C42 C43 1.391(3) . ?
C42 C47 1.398(3) . ?
C43 C44 1.389(3) . ?
C44 C45 1.388(3) . ?
C45 C46 1.387(4) . ?
C45 C48 1.509(3) . ?
C46 C47 1.380(3) . ?

loop_
_geom_hbond_atom_site_label_D
_geom_hbond_atom_site_label_H
_geom_hbond_atom_site_label_A
_geom_hbond_distance_DH
_geom_hbond_distance_HA
_geom_hbond_distance_DA
_geom_hbond_angle_DHA
_geom_hbond_site_symmetry_A
N1 H1 Cl11 0.81(2) 2.67(2) 3.4572(15) 164.5(18) .
N2 H2 Cl22 0.83(2) 2.50(2) 3.3139(15) 165(2) .
N3 H3 Cl11 0.86(2) 2.55(2) 3.3796(15) 163(2) .
N4 H4 Cl22 0.79(2) 2.47(2) 3.2458(15) 168.6(19) .

loop_
_geom_torsion_atom_site_label_1
_geom_torsion_atom_site_label_2
_geom_torsion_atom_site_label_3
_geom_torsion_atom_site_label_4
_geom_torsion
_geom_torsion_site_symmetry_1
_geom_torsion_site_symmetry_2
_geom_torsion_site_symmetry_3
_geom_torsion_site_symmetry_4
_geom_torsion_publ_flag
B3' C1' B2' Cl1 108.10(15) . . . . ?
B4' C1' B2' Cl1 144.49(13) . . . . ?
B6' C1' B2' Cl1 -108.89(15) . . . . ?
B5' C1' B2' Cl1 -145.03(13) . . . . ?
B3' C1' B2' B8' -39.90(12) . . . . ?
B4' C1' B2' B8' -3.50(18) . . . . ?
B6' C1' B2' B8' 103.11(14) . . . . ?
B5' C1' B2' B8' 66.98(16) . . . . ?
B3' C1' B2' B7' -102.99(14) . . . . ?
B4' C1' B2' B7' -66.60(17) . . . . ?
B6' C1' B2' B7' 40.02(12) . . . . ?
B5' C1' B2' B7' 3.88(18) . . . . ?
B3' C1' B2' B6' -143.01(14) . . . . ?
B4' C1' B2' B6' -106.61(15) . . . . ?
B5' C1' B2' B6' -36.13(13) . . . . ?
B4' C1' B2' B3' 36.40(14) . . . . ?
B6' C1' B2' B3' 143.01(14) . . . . ?
B5' C1' B2' B3' 106.88(15) . . . . ?
B2' C1' B3' Cl2 -108.04(16) . . . . ?
B4' C1' B3' Cl2 109.04(16) . . . . ?
B6' C1' B3' Cl2 -144.18(14) . . . . ?
B5' C1' B3' Cl2 145.44(14) . . . . ?
B2' C1' B3' B9' 102.80(14) . . . . ?
B4' C1' B3' B9' -40.12(12) . . . . ?
B6' C1' B3' B9' 66.66(17) . . . . ?
B5' C1' B3' B9' -3.72(18) . . . . ?
B2' C1' B3' B8' 39.56(12) . . . . ?
B4' C1' B3' B8' -103.36(14) . . . . ?
B6' C1' B3' B8' 3.42(19) . . . . ?
B5' C1' B3' B8' -66.96(17) . . . . ?
B4' C1' B3' B2' -142.92(14) . . . . ?
B6' C1' B3' B2' -36.14(14) . . . . ?
B5' C1' B3' B2' -106.51(15) . . . . ?
B2' C1' B3' B4' 142.92(14) . . . . ?
B6' C1' B3' B4' 106.78(15) . . . . ?
B5' C1' B3' B4' 36.40(13) . . . . ?
Cl1 B2' B3' C1' -110.92(15) . . . . ?
B8' B2' B3' C1' 134.28(14) . . . . ?
B7' B2' B3' C1' 96.05(14) . . . . ?
B6' B2' B3' C1' 32.80(12) . . . . ?
C1' B2' B3' Cl2 110.60(15) . . . . ?
Cl1 B2' B3' Cl2 -0.3(2) . . . . ?
B8' B2' B3' Cl2 -115.12(15) . . . . ?
B7' B2' B3' Cl2 -153.35(13) . . . . ?
B6' B2' B3' Cl2 143.40(13) . . . . ?
C1' B2' B3' B9' -96.18(14) . . . . ?
Cl1 B2' B3' B9' 152.90(13) . . . . ?
B8' B2' B3' B9' 38.10(13) . . . . ?
B7' B2' B3' B9' -0.13(18) . . . . ?
B6' B2' B3' B9' -63.37(16) . . . . ?
C1' B2' B3' B8' -134.28(14) . . . . ?
Cl1 B2' B3' B8' 114.80(15) . . . . ?
B7' B2' B3' B8' -38.23(13) . . . . ?
B6' B2' B3' B8' -101.47(14) . . . . ?
C1' B2' B3' B4' -32.72(12) . . . . ?
Cl1 B2' B3' B4' -143.64(13) . . . . ?
B8' B2' B3' B4' 101.56(14) . . . . ?
B7' B2' B3' B4' 63.33(16) . . . . ?
B6' B2' B3' B4' 0.09(17) . . . . ?
B2' C1' B4' Cl3 -145.54(14) . . . . ?
B3' C1' B4' Cl3 -109.19(16) . . . . ?
B6' C1' B4' Cl3 144.30(14) . . . . ?
B5' C1' B4' Cl3 107.84(16) . . . . ?
B2' C1' B4' B10' 66.50(17) . . . . ?
B3' C1' B4' B10' 102.85(14) . . . . ?
B6' C1' B4' B10' -3.66(19) . . . . ?
B5' C1' B4' B10' -40.12(13) . . . . ?
B2' C1' B4' B9' 3.44(18) . . . . ?
B3' C1' B4' B9' 39.79(12) . . . . ?
B6' C1' B4' B9' -66.72(17) . . . . ?
B5' C1' B4' B9' -103.19(14) . . . . ?
B2' C1' B4' B3' -36.35(13) . . . . ?
B6' C1' B4' B3' -106.51(15) . . . . ?
B5' C1' B4' B3' -142.97(13) . . . . ?
B2' C1' B4' B5' 106.62(15) . . . . ?
B3' C1' B4' B5' 142.97(13) . . . . ?
B6' C1' B4' B5' 36.46(14) . . . . ?
Cl2 B3' B4' C1' -110.25(15) . . . . ?
B9' B3' B4' C1' 133.91(13) . . . . ?
B8' B3' B4' C1' 95.74(14) . . . . ?
B2' B3' B4' C1' 32.72(12) . . . . ?
C1' B3' B4' Cl3 110.24(15) . . . . ?
Cl2 B3' B4' Cl3 0.0(2) . . . . ?
B9' B3' B4' Cl3 -115.85(15) . . . . ?
B8' B3' B4' Cl3 -154.01(13) . . . . ?
B2' B3' B4' Cl3 142.97(13) . . . . ?
C1' B3' B4' B10' -95.97(14) . . . . ?
Cl2 B3' B4' B10' 153.79(13) . . . . ?
B9' B3' B4' B10' 37.94(13) . . . . ?
B8' B3' B4' B10' -0.22(18) . . . . ?
B2' B3' B4' B10' -63.24(16) . . . . ?
C1' B3' B4' B9' -133.91(13) . . . . ?
Cl2 B3' B4' B9' 115.85(15) . . . . ?
B8' B3' B4' B9' -38.16(13) . . . . ?
B2' B3' B4' B9' -101.18(14) . . . . ?
C1' B3' B4' B5' -32.72(12) . . . . ?
Cl2 B3' B4' B5' -142.96(13) . . . . ?
B9' B3' B4' B5' 101.19(14) . . . . ?
B8' B3' B4' B5' 63.03(16) . . . . ?
B2' B3' B4' B5' 0.01(17) . . . . ?
B2' C1' B5' Cl4 143.52(14) . . . . ?
B3' C1' B5' Cl4 -146.12(14) . . . . ?
B4' C1' B5' Cl4 -109.73(16) . . . . ?
B6' C1' B5' Cl4 107.46(16) . . . . ?
B2' C1' B5' B11' -4.13(18) . . . . ?
B3' C1' B5' B11' 66.22(17) . . . . ?
B4' C1' B5' B11' 102.62(14) . . . . ?
B6' C1' B5' B11' -40.19(12) . . . . ?
B2' C1' B5' B10' -66.86(17) . . . . ?
B3' C1' B5' B10' 3.50(18) . . . . ?
B4' C1' B5' B10' 39.89(12) . . . . ?
B6' C1' B5' B10' -102.92(14) . . . . ?
B2' C1' B5' B6' 36.06(13) . . . . ?
B3' C1' B5' B6' 106.42(15) . . . . ?
B4' C1' B5' B6' 142.81(14) . . . . ?
B2' C1' B5' B4' -106.75(15) . . . . ?
B3' C1' B5' B4' -36.40(13) . . . . ?
B6' C1' B5' B4' -142.81(14) . . . . ?
Cl3 B4' B5' C1' -110.78(15) . . . . ?
B10' B4' B5' C1' 133.74(14) . . . . ?
B9' B4' B5' C1' 95.62(15) . . . . ?
B3' B4' B5' C1' 32.67(12) . . . . ?
C1' B4' B5' Cl4 110.26(15) . . . . ?
Cl3 B4' B5' Cl4 -0.5(2) . . . . ?
B10' B4' B5' Cl4 -115.99(16) . . . . ?
B9' B4' B5' Cl4 -154.12(13) . . . . ?
B3' B4' B5' Cl4 142.93(13) . . . . ?
C1' B4' B5' B11' -95.92(14) . . . . ?
Cl3 B4' B5' B11' 153.30(13) . . . . ?
B10' B4' B5' B11' 37.82(13) . . . . ?
B9' B4' B5' B11' -0.30(18) . . . . ?
B3' B4' B5' B11' -63.25(16) . . . . ?
C1' B4' B5' B10' -133.74(14) . . . . ?
Cl3 B4' B5' B10' 115.48(16) . . . . ?
B9' B4' B5' B10' -38.12(13) . . . . ?
B3' B4' B5' B10' -101.07(14) . . . . ?
C1' B4' B5' B6' -32.77(12) . . . . ?
Cl3 B4' B5' B6' -143.54(13) . . . . ?
B10' B4' B5' B6' 100.98(14) . . . . ?
B9' B4' B5' B6' 62.85(17) . . . . ?
B3' B4' B5' B6' -0.10(17) . . . . ?
B2' C1' B6' Cl5 108.41(16) . . . . ?
B3' C1' B6' Cl5 144.60(14) . . . . ?
B4' C1' B6' Cl5 -144.97(14) . . . . ?
B5' C1' B6' Cl5 -108.47(16) . . . . ?
B2' C1' B6' B7' -40.05(12) . . . . ?
B3' C1' B6' B7' -3.85(18) . . . . ?
B4' C1' B6' B7' 66.57(17) . . . . ?
B5' C1' B6' B7' 103.08(14) . . . . ?
B2' C1' B6' B11' -103.02(14) . . . . ?
B3' C1' B6' B11' -66.83(17) . . . . ?
B4' C1' B6' B11' 3.60(18) . . . . ?
B5' C1' B6' B11' 40.10(12) . . . . ?
B3' C1' B6' B2' 36.20(14) . . . . ?
B4' C1' B6' B2' 106.62(15) . . . . ?
B5' C1' B6' B2' 143.13(14) . . . . ?
B2' C1' B6' B5' -143.13(14) . . . . ?
B3' C1' B6' B5' -106.93(15) . . . . ?
B4' C1' B6' B5' -36.50(14) . . . . ?
Cl1 B2' B6' C1' 110.74(15) . . . . ?
B8' B2' B6' C1' -96.37(14) . . . . ?
B7' B2' B6' C1' -133.85(14) . . . . ?
B3' B2' B6' C1' -32.74(12) . . . . ?
C1' B2' B6' Cl5 -110.64(15) . . . . ?
Cl1 B2' B6' Cl5 0.1(2) . . . . ?
B8' B2' B6' Cl5 152.99(12) . . . . ?
B7' B2' B6' Cl5 115.50(15) . . . . ?
B3' B2' B6' Cl5 -143.38(13) . . . . ?
C1' B2' B6' B7' 133.85(14) . . . . ?
Cl1 B2' B6' B7' -115.41(15) . . . . ?
B8' B2' B6' B7' 37.49(13) . . . . ?
B3' B2' B6' B7' 101.11(14) . . . . ?
C1' B2' B6' B11' 95.70(14) . . . . ?
Cl1 B2' B6' B11' -153.56(12) . . . . ?
B8' B2' B6' B11' -0.66(17) . . . . ?
B7' B2' B6' B11' -38.15(12) . . . . ?
B3' B2' B6' B11' 62.96(16) . . . . ?
C1' B2' B6' B5' 32.59(12) . . . . ?
Cl1 B2' B6' B5' 143.33(13) . . . . ?
B8' B2' B6' B5' -63.77(16) . . . . ?
B7' B2' B6' B5' -101.26(14) . . . . ?
B3' B2' B6' B5' -0.15(17) . . . . ?
Cl4 B5' B6' C1' -111.12(15) . . . . ?
B11' B5' B6' C1' 133.61(13) . . . . ?
B10' B5' B6' C1' 95.58(14) . . . . ?
B4' B5' B6' C1' 32.72(12) . . . . ?
C1' B5' B6' Cl5 110.66(15) . . . . ?
Cl4 B5' B6' Cl5 -0.5(2) . . . . ?
B11' B5' B6' Cl5 -115.73(15) . . . . ?
B10' B5' B6' Cl5 -153.76(13) . . . . ?
B4' B5' B6' Cl5 143.38(13) . . . . ?
C1' B5' B6' B7' -95.90(14) . . . . ?
Cl4 B5' B6' B7' 152.98(12) . . . . ?
B11' B5' B6' B7' 37.71(12) . . . . ?
B10' B5' B6' B7' -0.32(17) . . . . ?
B4' B5' B6' B7' -63.18(16) . . . . ?
C1' B5' B6' B11' -133.61(13) . . . . ?
Cl4 B5' B6' B11' 115.27(15) . . . . ?
B10' B5' B6' B11' -38.03(13) . . . . ?
B4' B5' B6' B11' -100.89(14) . . . . ?
C1' B5' B6' B2' -32.57(12) . . . . ?
Cl4 B5' B6' B2' -143.69(13) . . . . ?
B11' B5' B6' B2' 101.05(14) . . . . ?
B10' B5' B6' B2' 63.01(16) . . . . ?
B4' B5' B6' B2' 0.15(17) . . . . ?
C1' B6' B7' Cl6 151.91(13) . . . . ?
Cl5 B6' B7' Cl6 4.9(2) . . . . ?
B11' B6' B7' Cl6 -109.70(15) . . . . ?
B2' B6' B7' Cl6 112.49(16) . . . . ?
B5' B6' B7' Cl6 -146.89(13) . . . . ?
C1' B6' B7' B2' 39.41(12) . . . . ?
Cl5 B6' B7' B2' -107.56(16) . . . . ?
B11' B6' B7' B2' 137.80(13) . . . . ?
B5' B6' B7' B2' 100.62(14) . . . . ?
C1' B6' B7' B12' -60.54(16) . . . . ?
Cl5 B6' B7' B12' 152.48(13) . . . . ?
B11' B6' B7' B12' 37.85(12) . . . . ?
B2' B6' B7' B12' -99.95(14) . . . . ?
B5' B6' B7' B12' 0.66(17) . . . . ?
C1' B6' B7' B8' 2.62(17) . . . . ?
Cl5 B6' B7' B8' -144.36(14) . . . . ?
B11' B6' B7' B8' 101.01(14) . . . . ?
B2' B6' B7' B8' -36.80(13) . . . . ?
B5' B6' B7' B8' 63.82(16) . . . . ?
C1' B6' B7' B11' -98.39(14) . . . . ?
Cl5 B6' B7' B11' 114.63(16) . . . . ?
B2' B6' B7' B11' -137.80(13) . . . . ?
B5' B6' B7' B11' -37.19(12) . . . . ?
C1' B2' B7' B6' -39.56(12) . . . . ?
Cl1 B2' B7' B6' 107.91(16) . . . . ?
B8' B2' B7' B6' -138.68(14) . . . . ?
B3' B2' B7' B6' -100.81(14) . . . . ?
C1' B2' B7' Cl6 -150.62(13) . . . . ?
Cl1 B2' B7' Cl6 -3.1(2) . . . . ?
B8' B2' B7' Cl6 110.27(16) . . . . ?
B6' B2' B7' Cl6 -111.05(15) . . . . ?
B3' B2' B7' Cl6 148.13(13) . . . . ?
C1' B2' B7' B12' 60.92(16) . . . . ?
Cl1 B2' B7' B12' -151.61(13) . . . . ?
B8' B2' B7' B12' -38.20(12) . . . . ?
B6' B2' B7' B12' 100.48(14) . . . . ?
B3' B2' B7' B12' -0.34(17) . . . . ?
C1' B2' B7' B8' 99.11(14) . . . . ?
Cl1 B2' B7' B8' -113.41(16) . . . . ?
B6' B2' B7' B8' 138.68(14) . . . . ?
B3' B2' B7' B8' 37.86(13) . . . . ?
C1' B2' B7' B11' -1.94(17) . . . . ?
Cl1 B2' B7' B11' 145.54(13) . . . . ?
B8' B2' B7' B11' -101.05(14) . . . . ?
B6' B2' B7' B11' 37.63(12) . . . . ?
B3' B2' B7' B11' -63.19(16) . . . . ?
C1' B2' B8' Cl7 151.38(12) . . . . ?
Cl1 B2' B8' Cl7 4.5(2) . . . . ?
B7' B2' B8' Cl7 -110.09(15) . . . . ?
B6' B2' B8' Cl7 -147.08(13) . . . . ?
B3' B2' B8' Cl7 112.16(15) . . . . ?
C1' B2' B8' B3' 39.22(12) . . . . ?
Cl1 B2' B8' B3' -107.64(16) . . . . ?
B7' B2' B8' B3' 137.75(14) . . . . ?
B6' B2' B8' B3' 100.76(14) . . . . ?
C1' B2' B8' B12' -60.39(15) . . . . ?
Cl1 B2' B8' B12' 152.76(13) . . . . ?
B7' B2' B8' B12' 38.15(12) . . . . ?
B6' B2' B8' B12' 1.15(17) . . . . ?
B3' B2' B8' B12' -99.60(14) . . . . ?
C1' B2' B8' B7' -98.53(14) . . . . ?
Cl1 B2' B8' B7' 114.61(16) . . . . ?
B6' B2' B8' B7' -37.00(12) . . . . ?
B3' B2' B8' B7' -137.75(14) . . . . ?
C1' B2' B8' B9' 2.01(17) . . . . ?
Cl1 B2' B8' B9' -144.84(13) . . . . ?
B7' B2' B8' B9' 100.54(14) . . . . ?
B6' B2' B8' B9' 63.55(16) . . . . ?
B3' B2' B8' B9' -37.21(13) . . . . ?
C1' B3' B8' Cl7 -149.74(13) . . . . ?
Cl2 B3' B8' Cl7 -3.6(2) . . . . ?
B9' B3' B8' Cl7 111.39(16) . . . . ?
B2' B3' B8' Cl7 -110.65(16) . . . . ?
B4' B3' B8' Cl7 149.10(13) . . . . ?
C1' B3' B8' B2' -39.09(12) . . . . ?
Cl2 B3' B8' B2' 107.07(17) . . . . ?
B9' B3' B8' B2' -137.96(14) . . . . ?
B4' B3' B8' B2' -100.25(14) . . . . ?
C1' B3' B8' B12' 61.31(16) . . . . ?
Cl2 B3' B8' B12' -152.54(13) . . . . ?
B9' B3' B8' B12' -37.56(12) . . . . ?
B2' B3' B8' B12' 100.39(14) . . . . ?
B4' B3' B8' B12' 0.14(17) . . . . ?
C1' B3' B8' B7' -1.49(17) . . . . ?
Cl2 B3' B8' B7' 144.66(14) . . . . ?
B9' B3' B8' B7' -100.36(14) . . . . ?
B2' B3' B8' B7' 37.59(13) . . . . ?
B4' B3' B8' B7' -62.66(17) . . . . ?
C1' B3' B8' B9' 98.87(14) . . . . ?
Cl2 B3' B8' B9' -114.98(16) . . . . ?
B2' B3' B8' B9' 137.96(14) . . . . ?
B4' B3' B8' B9' 37.70(13) . . . . ?
B6' B7' B8' Cl7 148.06(13) . . . . ?
Cl6 B7' B8' Cl7 -1.3(2) . . . . ?
B2' B7' B8' Cl7 110.82(16) . . . . ?
B12' B7' B8' Cl7 -112.38(15) . . . . ?
B11' B7' B8' Cl7 -148.61(13) . . . . ?
B6' B7' B8' B2' 37.23(13) . . . . ?
Cl6 B7' B8' B2' -112.15(15) . . . . ?
B12' B7' B8' B2' 136.80(14) . . . . ?
B11' B7' B8' B2' 100.57(14) . . . . ?
B6' B7' B8' B3' -0.72(18) . . . . ?
Cl6 B7' B8' B3' -150.10(13) . . . . ?
B2' B7' B8' B3' -37.95(13) . . . . ?
B12' B7' B8' B3' 98.85(14) . . . . ?
B11' B7' B8' B3' 62.62(17) . . . . ?
B6' B7' B8' B12' -99.57(14) . . . . ?
Cl6 B7' B8' B12' 111.05(15) . . . . ?
B2' B7' B8' B12' -136.80(14) . . . . ?
B11' B7' B8' B12' -36.23(12) . . . . ?
B6' B7' B8' B9' -63.35(16) . . . . ?
Cl6 B7' B8' B9' 147.27(13) . . . . ?
B2' B7' B8' B9' -100.58(14) . . . . ?
B12' B7' B8' B9' 36.22(12) . . . . ?
B11' B7' B8' B9' -0.02(17) . . . . ?
C1' B3' B9' Cl8 152.58(13) . . . . ?
Cl2 B3' B9' Cl8 5.1(2) . . . . ?
B8' B3' B9' Cl8 -108.82(16) . . . . ?
B2' B3' B9' Cl8 -146.25(13) . . . . ?
B4' B3' B9' Cl8 113.18(16) . . . . ?
C1' B3' B9' B12' -60.64(16) . . . . ?
Cl2 B3' B9' B12' 151.87(14) . . . . ?
B8' B3' B9' B12' 37.96(12) . . . . ?
B2' B3' B9' B12' 0.54(18) . . . . ?
B4' B3' B9' B12' -100.04(14) . . . . ?
C1' B3' B9' B4' 39.40(12) . . . . ?
Cl2 B3' B9' B4' -108.09(17) . . . . ?
B8' B3' B9' B4' 138.00(13) . . . . ?
B2' B3' B9' B4' 100.58(14) . . . . ?
C1' B3' B9' B10' 2.30(17) . . . . ?
Cl2 B3' B9' B10' -145.20(14) . . . . ?
B8' B3' B9' B10' 100.89(14) . . . . ?
B2' B3' B9' B10' 63.47(17) . . . . ?
B4' B3' B9' B10' -37.11(13) . . . . ?
C1' B3' B9' B8' -98.60(14) . . . . ?
Cl2 B3' B9' B8' 113.91(17) . . . . ?
B2' B3' B9' B8' -37.43(13) . . . . ?
B4' B3' B9' B8' -138.00(13) . . . . ?
C1' B4' B9' B3' -39.30(12) . . . . ?
Cl3 B4' B9' B3' 107.93(17) . . . . ?
B10' B4' B9' B3' -138.08(14) . . . . ?
B5' B4' B9' B3' -100.46(14) . . . . ?
C1' B4' B9' Cl8 -151.48(14) . . . . ?
Cl3 B4' B9' Cl8 -4.3(2) . . . . ?
B10' B4' B9' Cl8 109.74(17) . . . . ?
B3' B4' B9' Cl8 -112.18(17) . . . . ?
B5' B4' B9' Cl8 147.36(14) . . . . ?
C1' B4' B9' B12' 61.12(16) . . . . ?
Cl3 B4' B9' B12' -151.65(14) . . . . ?
B10' B4' B9' B12' -37.66(13) . . . . ?
B3' B4' B9' B12' 100.42(14) . . . . ?
B5' B4' B9' B12' -0.04(18) . . . . ?
C1' B4' B9' B10' 98.78(14) . . . . ?
Cl3 B4' B9' B10' -113.99(18) . . . . ?
B3' B4' B9' B10' 138.08(14) . . . . ?
B5' B4' B9' B10' 37.62(13) . . . . ?
C1' B4' B9' B8' -1.90(17) . . . . ?
Cl3 B4' B9' B8' 145.33(14) . . . . ?
B10' B4' B9' B8' -100.68(14) . . . . ?
B3' B4' B9' B8' 37.40(13) . . . . ?
B5' B4' B9' B8' -63.06(17) . . . . ?
Cl7 B8' B9' B3' -111.25(15) . . . . ?
B2' B8' B9' B3' 37.73(13) . . . . ?
B12' B8' B9' B3' 137.13(14) . . . . ?
B7' B8' B9' B3' 100.72(14) . . . . ?
Cl7 B8' B9' Cl8 1.7(2) . . . . ?
B2' B8' B9' Cl8 150.65(13) . . . . ?
B3' B8' B9' Cl8 112.92(16) . . . . ?
B12' B8' B9' Cl8 -109.95(15) . . . . ?
B7' B8' B9' Cl8 -146.36(13) . . . . ?
Cl7 B8' B9' B12' 111.62(15) . . . . ?
B2' B8' B9' B12' -99.40(14) . . . . ?
B3' B8' B9' B12' -137.13(14) . . . . ?
B7' B8' B9' B12' -36.41(12) . . . . ?
Cl7 B8' B9' B4' -149.05(13) . . . . ?
B2' B8' B9' B4' -0.06(18) . . . . ?
B3' B8' B9' B4' -37.80(13) . . . . ?
B12' B8' B9' B4' 99.33(14) . . . . ?
B7' B8' B9' B4' 62.93(17) . . . . ?
Cl7 B8' B9' B10' 148.25(13) . . . . ?
B2' B8' B9' B10' -62.76(16) . . . . ?
B3' B8' B9' B10' -100.49(14) . . . . ?
B12' B8' B9' B10' 36.64(12) . . . . ?
B7' B8' B9' B10' 0.23(17) . . . . ?
C1' B4' B10' Cl9 150.95(13) . . . . ?
Cl3 B4' B10' Cl9 4.5(2) . . . . ?
B9' B4' B10' Cl9 -110.67(16) . . . . ?
B3' B4' B10' Cl9 -147.97(13) . . . . ?
B5' B4' B10' Cl9 111.42(16) . . . . ?
C1' B4' B10' B5' 39.54(12) . . . . ?
Cl3 B4' B10' B5' -106.95(17) . . . . ?
B9' B4' B10' B5' 137.92(14) . . . . ?
B3' B4' B10' B5' 100.62(14) . . . . ?
C1' B4' B10' B12' -60.86(16) . . . . ?
Cl3 B4' B10' B12' 152.65(14) . . . . ?
B9' B4' B10' B12' 37.52(12) . . . . ?
B3' B4' B10' B12' 0.21(17) . . . . ?
B5' B4' B10' B12' -100.40(14) . . . . ?
C1' B4' B10' B11' 2.11(17) . . . . ?
Cl3 B4' B10' B11' -144.37(14) . . . . ?
B9' B4' B10' B11' 100.49(14) . . . . ?
B3' B4' B10' B11' 63.19(17) . . . . ?
B5' B4' B10' B11' -37.42(13) . . . . ?
C1' B4' B10' B9' -98.38(14) . . . . ?
Cl3 B4' B10' B9' 115.14(16) . . . . ?
B3' B4' B10' B9' -37.30(13) . . . . ?
B5' B4' B10' B9' -137.92(14) . . . . ?
C1' B5' B10' B4' -39.35(12) . . . . ?
Cl4 B5' B10' B4' 108.54(17) . . . . ?
B11' B5' B10' B4' -138.00(14) . . . . ?
B6' B5' B10' B4' -100.35(14) . . . . ?
C1' B5' B10' Cl9 -150.03(13) . . . . ?
Cl4 B5' B10' Cl9 -2.2(2) . . . . ?
B11' B5' B10' Cl9 111.31(16) . . . . ?
B6' B5' B10' Cl9 148.96(13) . . . . ?
B4' B5' B10' Cl9 -110.69(16) . . . . ?
C1' B5' B10' B12' 60.85(16) . . . . ?
Cl4 B5' B10' B12' -151.27(14) . . . . ?
B11' B5' B10' B12' -37.80(12) . . . . ?
B6' B5' B10' B12' -0.15(18) . . . . ?
B4' B5' B10' B12' 100.20(15) . . . . ?
C1' B5' B10' B11' 98.65(14) . . . . ?
Cl4 B5' B10' B11' -113.46(17) . . . . ?
B6' B5' B10' B11' 37.65(13) . . . . ?
B4' B5' B10' B11' 138.00(14) . . . . ?
C1' B5' B10' B9' -1.76(17) . . . . ?
Cl4 B5' B10' B9' 146.12(14) . . . . ?
B11' B5' B10' B9' -100.41(14) . . . . ?
B6' B5' B10' B9' -62.76(16) . . . . ?
B4' B5' B10' B9' 37.58(13) . . . . ?
B3' B9' B10' B4' 37.67(13) . . . . ?
Cl8 B9' B10' B4' -113.14(16) . . . . ?
B12' B9' B10' B4' 137.38(14) . . . . ?
B8' B9' B10' B4' 100.71(14) . . . . ?
B3' B9' B10' Cl9 148.05(13) . . . . ?
Cl8 B9' B10' Cl9 -2.8(2) . . . . ?
B12' B9' B10' Cl9 -112.24(15) . . . . ?
B4' B9' B10' Cl9 110.38(15) . . . . ?
B8' B9' B10' Cl9 -148.91(13) . . . . ?
B3' B9' B10' B5' -0.33(18) . . . . ?
Cl8 B9' B10' B5' -151.14(13) . . . . ?
B12' B9' B10' B5' 99.38(14) . . . . ?
B4' B9' B10' B5' -38.00(13) . . . . ?
B8' B9' B10' B5' 62.71(17) . . . . ?
B3' B9' B10' B12' -99.72(14) . . . . ?
Cl8 B9' B10' B12' 109.48(15) . . . . ?
B4' B9' B10' B12' -137.38(14) . . . . ?
B8' B9' B10' B12' -36.67(12) . . . . ?
B3' B9' B10' B11' -63.40(16) . . . . ?
Cl8 B9' B10' B11' 145.80(13) . . . . ?
B12' B9' B10' B11' 36.32(12) . . . . ?
B4' B9' B10' B11' -101.06(14) . . . . ?
B8' B9' B10' B11' -0.35(17) . . . . ?
C1' B5' B11' Cl10 151.36(13) . . . . ?
Cl4 B5' B11' Cl10 5.0(2) . . . . ?
B10' B5' B11' Cl10 -110.41(16) . . . . ?
B6' B5' B11' Cl10 111.80(15) . . . . ?
B4' B5' B11' Cl10 -147.72(13) . . . . ?
C1' B5' B11' B6' 39.57(12) . . . . ?
Cl4 B5' B11' B6' -106.80(16) . . . . ?
B10' B5' B11' B6' 137.79(14) . . . . ?
B4' B5' B11' B6' 100.48(14) . . . . ?
C1' B5' B11' B12' -60.39(16) . . . . ?
Cl4 B5' B11' B12' 153.24(14) . . . . ?
B10' B5' B11' B12' 37.83(13) . . . . ?
B6' B5' B11' B12' -99.96(14) . . . . ?
B4' B5' B11' B12' 0.52(18) . . . . ?
C1' B5' B11' B10' -98.23(14) . . . . ?
Cl4 B5' B11' B10' 115.41(17) . . . . ?
B6' B5' B11' B10' -137.79(14) . . . . ?
B4' B5' B11' B10' -37.31(13) . . . . ?
C1' B5' B11' B7' 2.59(17) . . . . ?
Cl4 B5' B11' B7' -143.78(14) . . . . ?
B10' B5' B11' B7' 100.81(14) . . . . ?
B6' B5' B11' B7' -36.98(12) . . . . ?
B4' B5' B11' B7' 63.50(16) . . . . ?
C1' B6' B11' Cl10 -151.17(13) . . . . ?
Cl5 B6' B11' Cl10 -4.2(2) . . . . ?
B7' B6' B11' Cl10 110.07(15) . . . . ?
B2' B6' B11' Cl10 147.77(13) . . . . ?
B5' B6' B11' Cl10 -111.58(16) . . . . ?
C1' B6' B11' B5' -39.58(12) . . . . ?
Cl5 B6' B11' B5' 107.40(16) . . . . ?
B7' B6' B11' B5' -138.35(13) . . . . ?
B2' B6' B11' B5' -100.65(14) . . . . ?
C1' B6' B11' B12' 60.97(16) . . . . ?
Cl5 B6' B11' B12' -152.05(13) . . . . ?
B7' B6' B11' B12' -37.80(12) . . . . ?
B2' B6' B11' B12' -0.10(17) . . . . ?
B5' B6' B11' B12' 100.55(14) . . . . ?
C1' B6' B11' B10' -1.98(17) . . . . ?
Cl5 B6' B11' B10' 145.00(14) . . . . ?
B7' B6' B11' B10' -100.74(14) . . . . ?
B2' B6' B11' B10' -63.04(16) . . . . ?
B5' B6' B11' B10' 37.61(13) . . . . ?
C1' B6' B11' B7' 98.77(13) . . . . ?
Cl5 B6' B11' B7' -114.25(16) . . . . ?
B2' B6' B11' B7' 37.70(12) . . . . ?
B5' B6' B11' B7' 138.35(13) . . . . ?
B4' B10' B11' Cl10 149.40(13) . . . . ?
Cl9 B10' B11' Cl10 0.9(2) . . . . ?
B5' B10' B11' Cl10 111.50(15) . . . . ?
B12' B10' B11' Cl10 -111.22(15) . . . . ?
B9' B10' B11' Cl10 -147.38(13) . . . . ?
B4' B10' B11' B5' 37.91(13) . . . . ?
Cl9 B10' B11' B5' -110.59(16) . . . . ?
B12' B10' B11' B5' 137.28(14) . . . . ?
B9' B10' B11' B5' 101.12(14) . . . . ?
B4' B10' B11' B6' -0.08(18) . . . . ?
Cl9 B10' B11' B6' -148.58(13) . . . . ?
B5' B10' B11' B6' -37.99(13) . . . . ?
B12' B10' B11' B6' 99.29(14) . . . . ?
B9' B10' B11' B6' 63.13(16) . . . . ?
B4' B10' B11' B12' -99.37(15) . . . . ?
Cl9 B10' B11' B12' 112.13(15) . . . . ?
B5' B10' B11' B12' -137.28(14) . . . . ?
B9' B10' B11' B12' -36.16(12) . . . . ?
B4' B10' B11' B7' -62.87(17) . . . . ?
Cl9 B10' B11' B7' 148.62(13) . . . . ?
B5' B10' B11' B7' -100.78(14) . . . . ?
B12' B10' B11' B7' 36.50(12) . . . . ?
B9' B10' B11' B7' 0.34(17) . . . . ?
B6' B7' B11' Cl10 -111.55(15) . . . . ?
Cl6 B7' B11' Cl10 -0.1(2) . . . . ?
B2' B7' B11' Cl10 -149.49(13) . . . . ?
B12' B7' B11' Cl10 111.24(15) . . . . ?
B8' B7' B11' Cl10 147.56(13) . . . . ?
B6' B7' B11' B5' 37.51(12) . . . . ?
Cl6 B7' B11' B5' 149.01(13) . . . . ?
B2' B7' B11' B5' -0.42(17) . . . . ?
B12' B7' B11' B5' -99.69(14) . . . . ?
B8' B7' B11' B5' -63.37(16) . . . . ?
Cl6 B7' B11' B6' 111.49(15) . . . . ?
B2' B7' B11' B6' -37.93(12) . . . . ?
B12' B7' B11' B6' -137.20(13) . . . . ?
B8' B7' B11' B6' -100.89(14) . . . . ?
B6' B7' B11' B12' 137.20(13) . . . . ?
Cl6 B7' B11' B12' -111.30(15) . . . . ?
B2' B7' B11' B12' 99.27(14) . . . . ?
B8' B7' B11' B12' 36.32(12) . . . . ?
B6' B7' B11' B10' 100.69(14) . . . . ?
Cl6 B7' B11' B10' -147.82(12) . . . . ?
B2' B7' B11' B10' 62.75(16) . . . . ?
B12' B7' B11' B10' -36.52(12) . . . . ?
B8' B7' B11' B10' -0.20(17) . . . . ?
B3' B9' B12' B11' 63.97(17) . . . . ?
Cl8 B9' B12' B11' -148.25(14) . . . . ?
B4' B9' B12' B11' 0.37(18) . . . . ?
B10' B9' B12' B11' -37.08(13) . . . . ?
B8' B9' B12' B11' 101.86(14) . . . . ?
B3' B9' B12' B10' 101.05(14) . . . . ?
Cl8 B9' B12' B10' -111.17(16) . . . . ?
B4' B9' B12' B10' 37.45(13) . . . . ?
B8' B9' B12' B10' 138.94(14) . . . . ?
B3' B9' B12' B7' -0.76(18) . . . . ?
Cl8 B9' B12' B7' 147.02(13) . . . . ?
B4' B9' B12' B7' -64.36(17) . . . . ?
B10' B9' B12' B7' -101.81(14) . . . . ?
B8' B9' B12' B7' 37.13(13) . . . . ?
B3' B9' B12' B8' -37.89(13) . . . . ?
Cl8 B9' B12' B8' 109.89(16) . . . . ?
B4' B9' B12' B8' -101.49(15) . . . . ?
B10' B9' B12' B8' -138.94(14) . . . . ?
B3' B9' B12' Cl11 -147.89(13) . . . . ?
Cl8 B9' B12' Cl11 -0.1(2) . . . . ?
B4' B9' B12' Cl11 148.51(13) . . . . ?
B10' B9' B12' Cl11 111.05(15) . . . . ?
B8' B9' B12' Cl11 -110.01(15) . . . . ?
Cl10 B11' B12' B9' 147.78(13) . . . . ?
B5' B11' B12' B9' -0.56(18) . . . . ?
B6' B11' B12' B9' -64.21(17) . . . . ?
B10' B11' B12' B9' 37.26(13) . . . . ?
B7' B11' B12' B9' -101.85(15) . . . . ?
Cl10 B11' B12' B10' 110.52(16) . . . . ?
B5' B11' B12' B10' -37.81(13) . . . . ?
B6' B11' B12' B10' -101.47(14) . . . . ?
B7' B11' B12' B10' -139.10(13) . . . . ?
Cl10 B11' B12' B7' -110.38(15) . . . . ?
B5' B11' B12' B7' 101.29(14) . . . . ?
B6' B11' B12' B7' 37.63(12) . . . . ?
B10' B11' B12' B7' 139.10(13) . . . . ?
Cl10 B11' B12' B8' -147.19(13) . . . . ?
B5' B11' B12' B8' 64.48(16) . . . . ?
B6' B11' B12' B8' 0.82(17) . . . . ?
B10' B11' B12' B8' 102.29(14) . . . . ?
B7' B11' B12' B8' -36.81(12) . . . . ?
Cl10 B11' B12' Cl11 -0.9(2) . . . . ?
B5' B11' B12' Cl11 -149.19(13) . . . . ?
B6' B11' B12' Cl11 147.15(13) . . . . ?
B10' B11' B12' Cl11 -111.38(15) . . . . ?
B7' B11' B12' Cl11 109.52(14) . . . . ?
B4' B10' B12' B9' -37.70(13) . . . . ?
Cl9 B10' B12' B9' 109.83(16) . . . . ?
B5' B10' B12' B9' -101.51(15) . . . . ?
B11' B10' B12' B9' -139.26(14) . . . . ?
B4' B10' B12' B11' 101.55(14) . . . . ?
Cl9 B10' B12' B11' -110.91(16) . . . . ?
B5' B10' B12' B11' 37.75(13) . . . . ?
B9' B10' B12' B11' 139.26(14) . . . . ?
B4' B10' B12' B7' 64.38(16) . . . . ?
Cl9 B10' B12' B7' -148.09(13) . . . . ?
B5' B10' B12' B7' 0.57(18) . . . . ?
B11' B10' B12' B7' -37.18(12) . . . . ?
B9' B10' B12' B7' 102.08(14) . . . . ?
B4' B10' B12' B8' -0.13(18) . . . . ?
Cl9 B10' B12' B8' 147.40(13) . . . . ?
B5' B10' B12' B8' -63.94(17) . . . . ?
B11' B10' B12' B8' -101.68(14) . . . . ?
B9' B10' B12' B8' 37.58(13) . . . . ?
B4' B10' B12' Cl11 -148.99(13) . . . . ?
Cl9 B10' B12' Cl11 -1.5(2) . . . . ?
B5' B10' B12' Cl11 147.20(13) . . . . ?
B11' B10' B12' Cl11 109.45(15) . . . . ?
B9' B10' B12' Cl11 -111.29(15) . . . . ?
B6' B7' B12' B9' 64.22(16) . . . . ?
Cl6 B7' B12' B9' -148.18(13) . . . . ?
B2' B7' B12' B9' 0.68(18) . . . . ?
B8' B7' B12' B9' -37.34(13) . . . . ?
B11' B7' B12' B9' 102.12(14) . . . . ?
B6' B7' B12' B11' -37.90(12) . . . . ?
Cl6 B7' B12' B11' 109.70(15) . . . . ?
B2' B7' B12' B11' -101.44(14) . . . . ?
B8' B7' B12' B11' -139.46(13) . . . . ?
B6' B7' B12' B10' -0.76(17) . . . . ?
Cl6 B7' B12' B10' 146.84(13) . . . . ?
B2' B7' B12' B10' -64.30(16) . . . . ?
B8' B7' B12' B10' -102.32(14) . . . . ?
B11' B7' B12' B10' 37.13(13) . . . . ?
B6' B7' B12' B8' 101.56(14) . . . . ?
Cl6 B7' B12' B8' -110.84(15) . . . . ?
B2' B7' B12' B8' 38.02(12) . . . . ?
B11' B7' B12' B8' 139.46(13) . . . . ?
B6' B7' B12' Cl11 -148.00(12) . . . . ?
Cl6 B7' B12' Cl11 -0.4(2) . . . . ?
B2' B7' B12' Cl11 148.46(12) . . . . ?
B8' B7' B12' Cl11 110.45(15) . . . . ?
B11' B7' B12' Cl11 -110.10(14) . . . . ?
Cl7 B8' B12' B9' -111.27(16) . . . . ?
B2' B8' B12' B9' 100.99(14) . . . . ?
B3' B8' B12' B9' 37.57(12) . . . . ?
B7' B8' B12' B9' 139.11(13) . . . . ?
Cl7 B8' B12' B11' 146.52(13) . . . . ?
B2' B8' B12' B11' -1.22(17) . . . . ?
B3' B8' B12' B11' -64.64(16) . . . . ?
B7' B8' B12' B11' 36.90(12) . . . . ?
B9' B8' B12' B11' -102.21(14) . . . . ?
Cl7 B8' B12' B10' -148.85(13) . . . . ?
B2' B8' B12' B10' 63.41(16) . . . . ?
B3' B8' B12' B10' -0.01(17) . . . . ?
B7' B8' B12' B10' 101.53(14) . . . . ?
B9' B8' B12' B10' -37.58(13) . . . . ?
Cl7 B8' B12' B7' 109.62(15) . . . . ?
B2' B8' B12' B7' -38.12(12) . . . . ?
B3' B8' B12' B7' -101.54(14) . . . . ?
B9' B8' B12' B7' -139.11(13) . . . . ?
Cl7 B8' B12' Cl11 0.3(2) . . . . ?
B2' B8' B12' Cl11 -147.42(12) . . . . ?
B3' B8' B12' Cl11 149.16(12) . . . . ?
B7' B8' B12' Cl11 -109.30(14) . . . . ?
B9' B8' B12' Cl11 111.59(15) . . . . ?
B4" C1" B2" Cl12 144.52(14) . . . . ?
B3" C1" B2" Cl12 108.24(16) . . . . ?
B6" C1" B2" Cl12 -108.75(16) . . . . ?
B5" C1" B2" Cl12 -145.01(14) . . . . ?
B4" C1" B2" B8" -3.55(18) . . . . ?
B3" C1" B2" B8" -39.83(13) . . . . ?
B6" C1" B2" B8" 103.19(14) . . . . ?
B5" C1" B2" B8" 66.93(17) . . . . ?
B4" C1" B2" B7" -66.92(17) . . . . ?
B3" C1" B2" B7" -103.20(14) . . . . ?
B6" C1" B2" B7" 39.81(12) . . . . ?
B5" C1" B2" B7" 3.55(18) . . . . ?
B4" C1" B2" B6" -106.73(15) . . . . ?
B3" C1" B2" B6" -143.01(14) . . . . ?
B5" C1" B2" B6" -36.26(14) . . . . ?
B4" C1" B2" B3" 36.28(14) . . . . ?
B6" C1" B2" B3" 143.01(14) . . . . ?
B5" C1" B2" B3" 106.75(15) . . . . ?
B4" C1" B3" Cl13 108.02(15) . . . . ?
B2" C1" B3" Cl13 -109.03(16) . . . . ?
B6" C1" B3" Cl13 -145.35(13) . . . . ?
B5" C1" B3" Cl13 144.36(13) . . . . ?
B4" C1" B3" B8" -103.29(14) . . . . ?
B2" C1" B3" B8" 39.66(12) . . . . ?
B6" C1" B3" B8" 3.34(18) . . . . ?
B5" C1" B3" B8" -66.95(17) . . . . ?
B4" C1" B3" B9" -40.24(12) . . . . ?
B2" C1" B3" B9" 102.71(14) . . . . ?
B6" C1" B3" B9" 66.39(17) . . . . ?
B5" C1" B3" B9" -3.90(18) . . . . ?
B2" C1" B3" B4" 142.95(14) . . . . ?
B6" C1" B3" B4" 106.63(15) . . . . ?
B5" C1" B3" B4" 36.34(13) . . . . ?
B4" C1" B3" B2" -142.95(14) . . . . ?
B6" C1" B3" B2" -36.32(14) . . . . ?
B5" C1" B3" B2" -106.61(15) . . . . ?
Cl12 B2" B3" C1" -111.56(15) . . . . ?
B8" B2" B3" C1" 134.05(14) . . . . ?
B7" B2" B3" C1" 95.68(14) . . . . ?
B6" B2" B3" C1" 32.67(12) . . . . ?
C1" B2" B3" Cl13 110.40(15) . . . . ?
Cl12 B2" B3" Cl13 -1.2(2) . . . . ?
B8" B2" B3" Cl13 -115.55(15) . . . . ?
B7" B2" B3" Cl13 -153.92(13) . . . . ?
B6" B2" B3" Cl13 143.07(13) . . . . ?
C1" B2" B3" B8" -134.05(14) . . . . ?
Cl12 B2" B3" B8" 114.38(15) . . . . ?
B7" B2" B3" B8" -38.38(13) . . . . ?
B6" B2" B3" B8" -101.39(14) . . . . ?
C1" B2" B3" B9" -96.11(14) . . . . ?
Cl12 B2" B3" B9" 152.33(13) . . . . ?
B8" B2" B3" B9" 37.94(13) . . . . ?
B7" B2" B3" B9" -0.43(18) . . . . ?
B6" B2" B3" B9" -63.45(16) . . . . ?
C1" B2" B3" B4" -32.73(12) . . . . ?
Cl12 B2" B3" B4" -144.30(13) . . . . ?
B8" B2" B3" B4" 101.32(14) . . . . ?
B7" B2" B3" B4" 62.95(16) . . . . ?
B6" B2" B3" B4" -0.07(17) . . . . ?
B3" C1" B4" Cl14 -108.12(16) . . . . ?
B2" C1" B4" Cl14 -144.50(14) . . . . ?
B6" C1" B4" Cl14 145.10(13) . . . . ?
B5" C1" B4" Cl14 108.90(16) . . . . ?
B3" C1" B4" B10" 103.06(14) . . . . ?
B2" C1" B4" B10" 66.68(17) . . . . ?
B6" C1" B4" B10" -3.71(18) . . . . ?
B5" C1" B4" B10" -39.92(13) . . . . ?
B3" C1" B4" B9" 40.21(12) . . . . ?
B2" C1" B4" B9" 3.83(18) . . . . ?
B6" C1" B4" B9" -66.56(17) . . . . ?
B5" C1" B4" B9" -102.77(14) . . . . ?
B2" C1" B4" B3" -36.38(14) . . . . ?
B6" C1" B4" B3" -106.78(15) . . . . ?
B5" C1" B4" B3" -142.98(14) . . . . ?
B3" C1" B4" B5" 142.98(14) . . . . ?
B2" C1" B4" B5" 106.59(15) . . . . ?
B6" C1" B4" B5" 36.20(14) . . . . ?
Cl13 B3" B4" C1" -110.78(15) . . . . ?
B8" B3" B4" C1" 95.64(14) . . . . ?
B9" B3" B4" C1" 133.69(14) . . . . ?
B2" B3" B4" C1" 32.71(12) . . . . ?
C1" B3" B4" Cl14 110.33(15) . . . . ?
Cl13 B3" B4" Cl14 -0.4(2) . . . . ?
B8" B3" B4" Cl14 -154.03(13) . . . . ?
B9" B3" B4" Cl14 -115.98(15) . . . . ?
B2" B3" B4" Cl14 143.04(13) . . . . ?
C1" B3" B4" B10" -95.95(14) . . . . ?
Cl13 B3" B4" B10" 153.28(13) . . . . ?
B8" B3" B4" B10" -0.31(18) . . . . ?
B9" B3" B4" B10" 37.74(13) . . . . ?
B2" B3" B4" B10" -63.23(16) . . . . ?
C1" B3" B4" B9" -133.69(14) . . . . ?
Cl13 B3" B4" B9" 115.53(15) . . . . ?
B8" B3" B4" B9" -38.05(13) . . . . ?
B2" B3" B4" B9" -100.98(14) . . . . ?
C1" B3" B4" B5" -32.81(12) . . . . ?
Cl13 B3" B4" B5" -143.59(13) . . . . ?
B8" B3" B4" B5" 62.82(16) . . . . ?
B9" B3" B4" B5" 100.87(14) . . . . ?
B2" B3" B4" B5" -0.10(17) . . . . ?
B4" C1" B5" Cl15 -108.45(16) . . . . ?
B3" C1" B5" Cl15 -144.70(14) . . . . ?
B2" C1" B5" Cl15 144.80(14) . . . . ?
B6" C1" B5" Cl15 108.50(16) . . . . ?
B4" C1" B5" B11" 102.94(14) . . . . ?
B3" C1" B5" B11" 66.69(17) . . . . ?
B2" C1" B5" B11" -3.82(18) . . . . ?
B6" C1" B5" B11" -40.12(12) . . . . ?
B4" C1" B5" B10" 39.88(12) . . . . ?
B3" C1" B5" B10" 3.63(18) . . . . ?
B2" C1" B5" B10" -66.88(17) . . . . ?
B6" C1" B5" B10" -103.17(14) . . . . ?
B4" C1" B5" B6" 143.06(14) . . . . ?
B3" C1" B5" B6" 106.81(15) . . . . ?
B2" C1" B5" B6" 36.30(14) . . . . ?
B3" C1" B5" B4" -36.25(13) . . . . ?
B2" C1" B5" B4" -106.76(15) . . . . ?
B6" C1" B5" B4" -143.06(14) . . . . ?
Cl14 B4" B5" C1" -110.11(15) . . . . ?
B10" B4" B5" C1" 133.89(14) . . . . ?
B9" B4" B5" C1" 96.14(14) . . . . ?
B3" B4" B5" C1" 32.78(12) . . . . ?
C1" B4" B5" Cl15 111.31(15) . . . . ?
Cl14 B4" B5" Cl15 1.2(2) . . . . ?
B10" B4" B5" Cl15 -114.80(16) . . . . ?
B9" B4" B5" Cl15 -152.55(13) . . . . ?
B3" B4" B5" Cl15 144.09(13) . . . . ?
C1" B4" B5" B11" -95.81(14) . . . . ?
Cl14 B4" B5" B11" 154.07(13) . . . . ?
B10" B4" B5" B11" 38.07(13) . . . . ?
B9" B4" B5" B11" 0.32(18) . . . . ?
B3" B4" B5" B11" -63.04(16) . . . . ?
C1" B4" B5" B10" -133.89(14) . . . . ?
Cl14 B4" B5" B10" 116.00(15) . . . . ?
B9" B4" B5" B10" -37.75(13) . . . . ?
B3" B4" B5" B10" -101.11(14) . . . . ?
C1" B4" B5" B6" -32.55(12) . . . . ?
Cl14 B4" B5" B6" -142.66(13) . . . . ?
B10" B4" B5" B6" 101.34(14) . . . . ?
B9" B4" B5" B6" 63.59(16) . . . . ?
B3" B4" B5" B6" 0.23(17) . . . . ?
B4" C1" B6" Cl16 -145.31(14) . . . . ?
B3" C1" B6" Cl16 144.41(14) . . . . ?
B2" C1" B6" Cl16 108.03(16) . . . . ?
B5" C1" B6" Cl16 -109.02(16) . . . . ?
B4" C1" B6" B7" 66.70(17) . . . . ?
B3" C1" B6" B7" -3.59(18) . . . . ?
B2" C1" B6" B7" -39.96(13) . . . . ?
B5" C1" B6" B7" 102.98(14) . . . . ?
B4" C1" B6" B11" 3.68(18) . . . . ?
B3" C1" B6" B11" -66.61(17) . . . . ?
B2" C1" B6" B11" -102.98(14) . . . . ?
B5" C1" B6" B11" 39.96(12) . . . . ?
B4" C1" B6" B2" 106.66(15) . . . . ?
B3" C1" B6" B2" 36.37(14) . . . . ?
B5" C1" B6" B2" 142.94(14) . . . . ?
B4" C1" B6" B5" -36.28(14) . . . . ?
B3" C1" B6" B5" -106.57(15) . . . . ?
B2" C1" B6" B5" -142.94(14) . . . . ?
Cl12 B2" B6" C1" 111.49(15) . . . . ?
B8" B2" B6" C1" -95.81(14) . . . . ?
B7" B2" B6" C1" -133.95(14) . . . . ?
B3" B2" B6" C1" -32.60(12) . . . . ?
C1" B2" B6" Cl16 -110.57(15) . . . . ?
Cl12 B2" B6" Cl16 0.9(2) . . . . ?
B8" B2" B6" Cl16 153.63(13) . . . . ?
B7" B2" B6" Cl16 115.49(15) . . . . ?
B3" B2" B6" Cl16 -143.16(13) . . . . ?
C1" B2" B6" B7" 133.95(14) . . . . ?
Cl12 B2" B6" B7" -114.57(15) . . . . ?
B8" B2" B6" B7" 38.14(13) . . . . ?
B3" B2" B6" B7" 101.35(14) . . . . ?
C1" B2" B6" B11" 95.82(14) . . . . ?
Cl12 B2" B6" B11" -152.69(13) . . . . ?
B8" B2" B6" B11" 0.02(18) . . . . ?
B7" B2" B6" B11" -38.12(13) . . . . ?
B3" B2" B6" B11" 63.23(16) . . . . ?
C1" B2" B6" B5" 32.81(12) . . . . ?
Cl12 B2" B6" B5" 144.30(13) . . . . ?
B8" B2" B6" B5" -63.00(16) . . . . ?
B7" B2" B6" B5" -101.14(14) . . . . ?
B3" B2" B6" B5" 0.21(17) . . . . ?
Cl15 B5" B6" C1" -111.43(15) . . . . ?
B11" B5" B6" C1" 133.76(14) . . . . ?
B10" B5" B6" C1" 95.55(14) . . . . ?
B4" B5" B6" C1" 32.45(12) . . . . ?
C1" B5" B6" Cl16 110.33(15) . . . . ?
Cl15 B5" B6" Cl16 -1.1(2) . . . . ?
B11" B5" B6" Cl16 -115.90(16) . . . . ?
B10" B5" B6" Cl16 -154.12(13) . . . . ?
B4" B5" B6" Cl16 142.79(13) . . . . ?
C1" B5" B6" B7" -96.02(14) . . . . ?
Cl15 B5" B6" B7" 152.56(13) . . . . ?
B11" B5" B6" B7" 37.75(13) . . . . ?
B10" B5" B6" B7" -0.47(18) . . . . ?
B4" B5" B6" B7" -63.56(17) . . . . ?
C1" B5" B6" B11" -133.76(14) . . . . ?
Cl15 B5" B6" B11" 114.81(16) . . . . ?
B10" B5" B6" B11" -38.22(13) . . . . ?
B4" B5" B6" B11" -101.31(14) . . . . ?
C1" B5" B6" B2" -32.73(12) . . . . ?
Cl15 B5" B6" B2" -144.15(13) . . . . ?
B11" B5" B6" B2" 101.04(14) . . . . ?
B10" B5" B6" B2" 62.82(16) . . . . ?
B4" B5" B6" B2" -0.27(17) . . . . ?
C1" B6" B7" Cl17 151.56(13) . . . . ?
Cl16 B6" B7" Cl17 5.1(2) . . . . ?
B11" B6" B7" Cl17 -109.93(16) . . . . ?
B2" B6" B7" Cl17 112.22(16) . . . . ?
B5" B6" B7" Cl17 -147.10(13) . . . . ?
C1" B6" B7" B2" 39.34(12) . . . . ?
Cl16 B6" B7" B2" -107.13(17) . . . . ?
B11" B6" B7" B2" 137.85(14) . . . . ?
B5" B6" B7" B2" 100.68(14) . . . . ?
C1" B6" B7" B12" -60.51(16) . . . . ?
Cl16 B6" B7" B12" 153.03(14) . . . . ?
B11" B6" B7" B12" 38.01(13) . . . . ?
B2" B6" B7" B12" -99.85(15) . . . . ?
B5" B6" B7" B12" 0.84(18) . . . . ?
C1" B6" B7" B11" -98.51(14) . . . . ?
Cl16 B6" B7" B11" 115.02(17) . . . . ?
B2" B6" B7" B11" -137.85(14) . . . . ?
B5" B6" B7" B11" -37.17(13) . . . . ?
C1" B6" B7" B8" 2.26(17) . . . . ?
Cl16 B6" B7" B8" -144.21(14) . . . . ?
B11" B6" B7" B8" 100.77(14) . . . . ?
B2" B6" B7" B8" -37.08(13) . . . . ?
B5" B6" B7" B8" 63.60(17) . . . . ?
C1" B2" B7" Cl17 -149.91(13) . . . . ?
Cl12 B2" B7" Cl17 -2.3(2) . . . . ?
B8" B2" B7" Cl17 111.37(16) . . . . ?
B6" B2" B7" Cl17 -110.56(16) . . . . ?
B3" B2" B7" Cl17 149.09(13) . . . . ?
C1" B2" B7" B6" -39.35(12) . . . . ?
Cl12 B2" B7" B6" 108.30(16) . . . . ?
B8" B2" B7" B6" -138.07(14) . . . . ?
B3" B2" B7" B6" -100.35(14) . . . . ?
C1" B2" B7" B12" 61.03(16) . . . . ?
Cl12 B2" B7" B12" -151.32(14) . . . . ?
B8" B2" B7" B12" -37.69(13) . . . . ?
B6" B2" B7" B12" 100.38(14) . . . . ?
B3" B2" B7" B12" 0.03(18) . . . . ?
C1" B2" B7" B11" -1.74(17) . . . . ?
Cl12 B2" B7" B11" 145.91(14) . . . . ?
B8" B2" B7" B11" -100.46(14) . . . . ?
B6" B2" B7" B11" 37.61(13) . . . . ?
B3" B2" B7" B11" -62.75(17) . . . . ?
C1" B2" B7" B8" 98.72(14) . . . . ?
Cl12 B2" B7" B8" -113.64(17) . . . . ?
B6" B2" B7" B8" 138.07(14) . . . . ?
B3" B2" B7" B8" 37.71(13) . . . . ?
C1" B2" B8" B3" 39.19(12) . . . . ?
Cl12 B2" B8" B3" -108.09(16) . . . . ?
B7" B2" B8" B3" 137.80(14) . . . . ?
B6" B2" B8" B3" 100.40(14) . . . . ?
C1" B2" B8" Cl18 150.55(13) . . . . ?
Cl12 B2" B8" Cl18 3.3(2) . . . . ?
B7" B2" B8" Cl18 -110.85(16) . . . . ?
B6" B2" B8" Cl18 -148.25(13) . . . . ?
B3" B2" B8" Cl18 111.36(16) . . . . ?
C1" B2" B8" B12" -60.95(16) . . . . ?
Cl12 B2" B8" B12" 151.77(13) . . . . ?
B7" B2" B8" B12" 37.65(12) . . . . ?
B6" B2" B8" B12" 0.25(17) . . . . ?
B3" B2" B8" B12" -100.14(14) . . . . ?
C1" B2" B8" B9" 1.71(17) . . . . ?
Cl12 B2" B8" B9" -145.56(14) . . . . ?
B7" B2" B8" B9" 100.32(14) . . . . ?
B6" B2" B8" B9" 62.92(16) . . . . ?
B3" B2" B8" B9" -37.47(13) . . . . ?
C1" B2" B8" B7" -98.61(14) . . . . ?
Cl12 B2" B8" B7" 114.11(16) . . . . ?
B6" B2" B8" B7" -37.40(12) . . . . ?
B3" B2" B8" B7" -137.80(14) . . . . ?
C1" B3" B8" B2" -39.23(12) . . . . ?
Cl13 B3" B8" B2" 107.84(16) . . . . ?
B9" B3" B8" B2" -138.03(14) . . . . ?
B4" B3" B8" B2" -100.41(14) . . . . ?
C1" B3" B8" Cl18 -151.11(13) . . . . ?
Cl13 B3" B8" Cl18 -4.0(2) . . . . ?
B9" B3" B8" Cl18 110.08(16) . . . . ?
B4" B3" B8" Cl18 147.70(13) . . . . ?
B2" B3" B8" Cl18 -111.89(16) . . . . ?
C1" B3" B8" B12" 60.97(16) . . . . ?
Cl13 B3" B8" B12" -151.96(14) . . . . ?
B9" B3" B8" B12" -37.84(13) . . . . ?
B4" B3" B8" B12" -0.21(17) . . . . ?
B2" B3" B8" B12" 100.19(14) . . . . ?
C1" B3" B8" B9" 98.81(14) . . . . ?
Cl13 B3" B8" B9" -114.13(16) . . . . ?
B4" B3" B8" B9" 37.62(13) . . . . ?
B2" B3" B8" B9" 138.03(14) . . . . ?
C1" B3" B8" B7" -1.64(17) . . . . ?
Cl13 B3" B8" B7" 145.43(14) . . . . ?
B9" B3" B8" B7" -100.45(14) . . . . ?
B4" B3" B8" B7" -62.82(17) . . . . ?
B2" B3" B8" B7" 37.58(13) . . . . ?
Cl17 B7" B8" B2" -111.10(16) . . . . ?
B6" B7" B8" B2" 37.75(13) . . . . ?
B12" B7" B8" B2" 137.21(14) . . . . ?
B11" B7" B8" B2" 100.89(14) . . . . ?
Cl17 B7" B8" B3" -149.24(13) . . . . ?
B6" B7" B8" B3" -0.40(18) . . . . ?
B2" B7" B8" B3" -38.14(13) . . . . ?
B12" B7" B8" B3" 99.07(14) . . . . ?
B11" B7" B8" B3" 62.75(17) . . . . ?
Cl17 B7" B8" Cl18 0.2(2) . . . . ?
B6" B7" B8" Cl18 149.06(13) . . . . ?
B2" B7" B8" Cl18 111.31(16) . . . . ?
B12" B7" B8" Cl18 -111.48(15) . . . . ?
B11" B7" B8" Cl18 -147.80(13) . . . . ?
Cl17 B7" B8" B12" 111.69(16) . . . . ?
B6" B7" B8" B12" -99.46(14) . . . . ?
B2" B7" B8" B12" -137.21(14) . . . . ?
B11" B7" B8" B12" -36.32(13) . . . . ?
Cl17 B7" B8" B9" 147.65(13) . . . . ?
B6" B7" B8" B9" -63.51(16) . . . . ?
B2" B7" B8" B9" -101.26(14) . . . . ?
B12" B7" B8" B9" 35.95(12) . . . . ?
B11" B7" B8" B9" -0.37(17) . . . . ?
C1" B3" B9" Cl19 151.84(13) . . . . ?
Cl13 B3" B9" Cl19 5.0(2) . . . . ?
B8" B3" B9" Cl19 -109.73(16) . . . . ?
B4" B3" B9" Cl19 112.25(16) . . . . ?
B2" B3" B9" Cl19 -147.02(13) . . . . ?
C1" B3" B9" B12" -60.47(16) . . . . ?
Cl13 B3" B9" B12" 152.72(13) . . . . ?
B8" B3" B9" B12" 37.96(13) . . . . ?
B4" B3" B9" B12" -100.06(14) . . . . ?
B2" B3" B9" B12" 0.66(17) . . . . ?
C1" B3" B9" B4" 39.59(12) . . . . ?
Cl13 B3" B9" B4" -107.22(16) . . . . ?
B8" B3" B9" B4" 138.02(14) . . . . ?
B2" B3" B9" B4" 100.72(14) . . . . ?
C1" B3" B9" B10" 2.47(17) . . . . ?
Cl13 B3" B9" B10" -144.34(13) . . . . ?
B8" B3" B9" B10" 100.90(14) . . . . ?
B4" B3" B9" B10" -37.12(12) . . . . ?
B2" B3" B9" B10" 63.60(16) . . . . ?
C1" B3" B9" B8" -98.43(14) . . . . ?
Cl13 B3" B9" B8" 114.76(16) . . . . ?
B4" B3" B9" B8" -138.02(14) . . . . ?
B2" B3" B9" B8" -37.29(13) . . . . ?
C1" B4" B9" Cl19 -152.35(13) . . . . ?
Cl14 B4" B9" Cl19 -5.8(2) . . . . ?
B10" B4" B9" Cl19 109.03(16) . . . . ?
B3" B4" B9" Cl19 -112.74(16) . . . . ?
B5" B4" B9" Cl19 146.30(13) . . . . ?
C1" B4" B9" B12" 60.39(16) . . . . ?
Cl14 B4" B9" B12" -153.06(14) . . . . ?
B10" B4" B9" B12" -38.23(13) . . . . ?
B3" B4" B9" B12" 100.00(14) . . . . ?
B5" B4" B9" B12" -0.96(18) . . . . ?
C1" B4" B9" B3" -39.61(12) . . . . ?
Cl14 B4" B9" B3" 106.94(17) . . . . ?
B10" B4" B9" B3" -138.23(14) . . . . ?
B5" B4" B9" B3" -100.95(14) . . . . ?
C1" B4" B9" B10" 98.62(14) . . . . ?
Cl14 B4" B9" B10" -114.83(17) . . . . ?
B3" B4" B9" B10" 138.23(14) . . . . ?
B5" B4" B9" B10" 37.28(13) . . . . ?
C1" B4" B9" B8" -2.44(17) . . . . ?
Cl14 B4" B9" B8" 144.11(14) . . . . ?
B10" B4" B9" B8" -101.06(14) . . . . ?
B3" B4" B9" B8" 37.17(13) . . . . ?
B5" B4" B9" B8" -63.78(16) . . . . ?
B2" B8" B9" Cl19 150.99(13) . . . . ?
B3" B8" B9" Cl19 113.00(15) . . . . ?
Cl18 B8" B9" Cl19 1.8(2) . . . . ?
B12" B8" B9" Cl19 -110.01(15) . . . . ?
B7" B8" B9" Cl19 -145.95(13) . . . . ?
B2" B8" B9" B12" -99.00(15) . . . . ?
B3" B8" B9" B12" -136.99(14) . . . . ?
Cl18 B8" B9" B12" 111.78(15) . . . . ?
B7" B8" B9" B12" -35.94(13) . . . . ?
B2" B8" B9" B3" 37.99(13) . . . . ?
Cl18 B8" B9" B3" -111.23(15) . . . . ?
B12" B8" B9" B3" 136.99(14) . . . . ?
B7" B8" B9" B3" 101.05(14) . . . . ?
B2" B8" B9" B4" 0.46(18) . . . . ?
B3" B8" B9" B4" -37.53(13) . . . . ?
Cl18 B8" B9" B4" -148.76(13) . . . . ?
B12" B8" B9" B4" 99.46(14) . . . . ?
B7" B8" B9" B4" 63.51(16) . . . . ?
B2" B8" B9" B10" -62.47(17) . . . . ?
B3" B8" B9" B10" -100.46(14) . . . . ?
Cl18 B8" B9" B10" 148.31(13) . . . . ?
B12" B8" B9" B10" 36.53(13) . . . . ?
B7" B8" B9" B10" 0.59(17) . . . . ?
C1" B5" B10" Cl20 -149.24(13) . . . . ?
Cl15 B5" B10" Cl20 -1.9(2) . . . . ?
B11" B5" B10" Cl20 112.00(15) . . . . ?
B6" B5" B10" Cl20 149.74(13) . . . . ?
B4" B5" B10" Cl20 -110.05(15) . . . . ?
C1" B5" B10" B4" -39.19(12) . . . . ?
Cl15 B5" B10" B4" 108.15(16) . . . . ?
B11" B5" B10" B4" -137.95(14) . . . . ?
B6" B5" B10" B4" -100.21(14) . . . . ?
C1" B5" B10" B12" 60.94(16) . . . . ?
Cl15 B5" B10" B12" -151.73(14) . . . . ?
B11" B5" B10" B12" -37.82(13) . . . . ?
B6" B5" B10" B12" -0.09(18) . . . . ?
B4" B5" B10" B12" 100.12(14) . . . . ?
C1" B5" B10" B9" -1.78(17) . . . . ?
Cl15 B5" B10" B9" 145.55(14) . . . . ?
B11" B5" B10" B9" -100.54(14) . . . . ?
B6" B5" B10" B9" -62.81(16) . . . . ?
B4" B5" B10" B9" 37.40(13) . . . . ?
C1" B5" B10" B11" 98.76(14) . . . . ?
Cl15 B5" B10" B11" -113.90(17) . . . . ?
B6" B5" B10" B11" 37.74(13) . . . . ?
B4" B5" B10" B11" 137.95(14) . . . . ?
C1" B4" B10" Cl20 151.07(13) . . . . ?
Cl14 B4" B10" Cl20 4.1(2) . . . . ?
B9" B4" B10" Cl20 -110.28(16) . . . . ?
B3" B4" B10" Cl20 -147.67(13) . . . . ?
B5" B4" B10" Cl20 111.57(16) . . . . ?
C1" B4" B10" B5" 39.50(12) . . . . ?
Cl14 B4" B10" B5" -107.45(17) . . . . ?
B9" B4" B10" B5" 138.15(14) . . . . ?
B3" B4" B10" B5" 100.76(14) . . . . ?
C1" B4" B10" B12" -60.56(16) . . . . ?
Cl14 B4" B10" B12" 152.49(14) . . . . ?
B9" B4" B10" B12" 38.09(13) . . . . ?
B3" B4" B10" B12" 0.70(18) . . . . ?
B5" B4" B10" B12" -100.06(14) . . . . ?
C1" B4" B10" B9" -98.65(14) . . . . ?
Cl14 B4" B10" B9" 114.40(17) . . . . ?
B3" B4" B10" B9" -37.39(13) . . . . ?
B5" B4" B10" B9" -138.15(14) . . . . ?
C1" B4" B10" B11" 2.13(17) . . . . ?
Cl14 B4" B10" B11" -144.81(14) . . . . ?
B9" B4" B10" B11" 100.78(14) . . . . ?
B3" B4" B10" B11" 63.40(17) . . . . ?
B5" B4" B10" B11" -37.36(13) . . . . ?
Cl19 B9" B10" Cl20 -3.1(2) . . . . ?
B12" B9" B10" Cl20 -113.39(15) . . . . ?
B3" B9" B10" Cl20 147.31(13) . . . . ?
B4" B9" B10" Cl20 109.90(15) . . . . ?
B8" B9" B10" Cl20 -149.89(13) . . . . ?
Cl19 B9" B10" B5" -150.80(13) . . . . ?
B12" B9" B10" B5" 98.87(14) . . . . ?
B3" B9" B10" B5" -0.43(17) . . . . ?
B4" B9" B10" B5" -37.84(13) . . . . ?
B8" B9" B10" B5" 62.38(16) . . . . ?
Cl19 B9" B10" B4" -112.96(15) . . . . ?
B12" B9" B10" B4" 136.71(14) . . . . ?
B3" B9" B10" B4" 37.41(13) . . . . ?
B8" B9" B10" B4" 100.22(14) . . . . ?
Cl19 B9" B10" B12" 110.33(15) . . . . ?
B3" B9" B10" B12" -99.30(14) . . . . ?
B4" B9" B10" B12" -136.71(14) . . . . ?
B8" B9" B10" B12" -36.50(13) . . . . ?
Cl19 B9" B10" B11" 146.24(13) . . . . ?
B12" B9" B10" B11" 35.91(13) . . . . ?
B3" B9" B10" B11" -63.39(16) . . . . ?
B4" B9" B10" B11" -100.80(14) . . . . ?
B8" B9" B10" B11" -0.59(18) . . . . ?
C1" B5" B11" Cl21 151.07(13) . . . . ?
Cl15 B5" B11" Cl21 3.4(2) . . . . ?
B10" B5" B11" Cl21 -110.59(16) . . . . ?
B6" B5" B11" Cl21 111.62(16) . . . . ?
B4" B5" B11" Cl21 -148.10(13) . . . . ?
C1" B5" B11" B12" -60.39(16) . . . . ?
Cl15 B5" B11" B12" 151.95(14) . . . . ?
B10" B5" B11" B12" 37.96(13) . . . . ?
B6" B5" B11" B12" -99.84(15) . . . . ?
B4" B5" B11" B12" 0.44(18) . . . . ?
C1" B5" B11" B6" 39.45(12) . . . . ?
Cl15 B5" B11" B6" -108.21(17) . . . . ?
B10" B5" B11" B6" 137.80(14) . . . . ?
B4" B5" B11" B6" 100.28(14) . . . . ?
C1" B5" B11" B7" 2.42(17) . . . . ?
Cl15 B5" B11" B7" -145.24(14) . . . . ?
B10" B5" B11" B7" 100.77(14) . . . . ?
B6" B5" B11" B7" -37.03(13) . . . . ?
B4" B5" B11" B7" 63.25(17) . . . . ?
C1" B5" B11" B10" -98.34(14) . . . . ?
Cl15 B5" B11" B10" 114.00(17) . . . . ?
B6" B5" B11" B10" -137.80(14) . . . . ?
B4" B5" B11" B10" -37.52(13) . . . . ?
C1" B6" B11" Cl21 -150.75(13) . . . . ?
Cl16 B6" B11" Cl21 -3.5(2) . . . . ?
B7" B6" B11" Cl21 110.52(16) . . . . ?
B2" B6" B11" Cl21 148.17(13) . . . . ?
B5" B6" B11" Cl21 -111.19(16) . . . . ?
C1" B6" B11" B5" -39.56(12) . . . . ?
Cl16 B6" B11" B5" 107.66(17) . . . . ?
B7" B6" B11" B5" -138.29(14) . . . . ?
B2" B6" B11" B5" -100.65(14) . . . . ?
C1" B6" B11" B12" 60.81(16) . . . . ?
Cl16 B6" B11" B12" -151.97(13) . . . . ?
B7" B6" B11" B12" -37.93(13) . . . . ?
B2" B6" B11" B12" -0.28(17) . . . . ?
B5" B6" B11" B12" 100.37(14) . . . . ?
C1" B6" B11" B7" 98.73(14) . . . . ?
Cl16 B6" B11" B7" -114.04(16) . . . . ?
B2" B6" B11" B7" 37.65(12) . . . . ?
B5" B6" B11" B7" 138.29(14) . . . . ?
C1" B6" B11" B10" -2.03(17) . . . . ?
Cl16 B6" B11" B10" 145.19(14) . . . . ?
B7" B6" B11" B10" -100.77(14) . . . . ?
B2" B6" B11" B10" -63.12(17) . . . . ?
B5" B6" B11" B10" 37.53(13) . . . . ?
Cl17 B7" B11" Cl21 -0.4(2) . . . . ?
B6" B7" B11" Cl21 -111.10(16) . . . . ?
B2" B7" B11" Cl21 -149.12(13) . . . . ?
B12" B7" B11" Cl21 111.98(16) . . . . ?
B8" B7" B11" Cl21 148.29(13) . . . . ?
Cl17 B7" B11" B5" 148.31(13) . . . . ?
B6" B7" B11" B5" 37.58(13) . . . . ?
B2" B7" B11" B5" -0.44(18) . . . . ?
B12" B7" B11" B5" -99.34(14) . . . . ?
B8" B7" B11" B5" -63.03(16) . . . . ?
Cl17 B7" B11" B12" -112.35(15) . . . . ?
B6" B7" B11" B12" 136.92(14) . . . . ?
B2" B7" B11" B12" 98.90(14) . . . . ?
B8" B7" B11" B12" 36.31(12) . . . . ?
Cl17 B7" B11" B6" 110.73(15) . . . . ?
B2" B7" B11" B6" -38.02(13) . . . . ?
B12" B7" B11" B6" -136.92(14) . . . . ?
B8" B7" B11" B6" -100.61(14) . . . . ?
Cl17 B7" B11" B10" -148.66(13) . . . . ?
B6" B7" B11" B10" 100.62(14) . . . . ?
B2" B7" B11" B10" 62.60(17) . . . . ?
B12" B7" B11" B10" -36.31(13) . . . . ?
B8" B7" B11" B10" 0.01(18) . . . . ?
Cl20 B10" B11" Cl21 0.7(2) . . . . ?
B5" B10" B11" Cl21 110.90(16) . . . . ?
B4" B10" B11" Cl21 148.83(13) . . . . ?
B12" B10" B11" Cl21 -112.07(16) . . . . ?
B9" B10" B11" Cl21 -147.97(13) . . . . ?
Cl20 B10" B11" B5" -110.24(16) . . . . ?
B4" B10" B11" B5" 37.93(13) . . . . ?
B12" B10" B11" B5" 137.03(14) . . . . ?
B9" B10" B11" B5" 101.13(14) . . . . ?
Cl20 B10" B11" B12" 112.73(16) . . . . ?
B5" B10" B11" B12" -137.03(14) . . . . ?
B4" B10" B11" B12" -99.11(15) . . . . ?
B9" B10" B11" B12" -35.91(13) . . . . ?
Cl20 B10" B11" B6" -148.23(14) . . . . ?
B5" B10" B11" B6" -37.99(13) . . . . ?
B4" B10" B11" B6" -0.06(18) . . . . ?
B12" B10" B11" B6" 99.05(15) . . . . ?
B9" B10" B11" B6" 63.14(17) . . . . ?
Cl20 B10" B11" B7" 148.99(13) . . . . ?
B5" B10" B11" B7" -100.77(15) . . . . ?
B4" B10" B11" B7" -62.84(17) . . . . ?
B12" B10" B11" B7" 36.26(13) . . . . ?
B9" B10" B11" B7" 0.36(18) . . . . ?
Cl19 B9" B12" B7" 148.01(13) . . . . ?
B3" B9" B12" B7" -0.66(18) . . . . ?
B4" B9" B12" B7" -63.84(17) . . . . ?
B10" B9" B12" B7" -101.97(15) . . . . ?
B8" B9" B12" B7" 37.15(13) . . . . ?
Cl19 B9" B12" B11" -146.89(13) . . . . ?
B3" B9" B12" B11" 64.44(17) . . . . ?
B4" B9" B12" B11" 1.25(18) . . . . ?
B10" B9" B12" B11" -36.87(13) . . . . ?
B8" B9" B12" B11" 102.25(15) . . . . ?
Cl19 B9" B12" B8" 110.86(16) . . . . ?
B3" B9" B12" B8" -37.81(12) . . . . ?
B4" B9" B12" B8" -100.99(14) . . . . ?
B10" B9" B12" B8" -139.12(14) . . . . ?
Cl19 B9" B12" B10" -110.02(16) . . . . ?
B3" B9" B12" B10" 101.31(14) . . . . ?
B4" B9" B12" B10" 38.12(13) . . . . ?
B8" B9" B12" B10" 139.12(14) . . . . ?
Cl19 B9" B12" Cl22 3.6(2) . . . . ?
B3" B9" B12" Cl22 -145.03(13) . . . . ?
B4" B9" B12" Cl22 151.79(13) . . . . ?
B10" B9" B12" Cl22 113.67(15) . . . . ?
B8" B9" B12" Cl22 -107.21(15) . . . . ?
Cl17 B7" B12" B9" -148.54(14) . . . . ?
B6" B7" B12" B9" 64.06(17) . . . . ?
B2" B7" B12" B9" 0.39(18) . . . . ?
B11" B7" B12" B9" 102.13(15) . . . . ?
B8" B7" B12" B9" -37.09(13) . . . . ?
Cl17 B7" B12" B11" 109.32(16) . . . . ?
B6" B7" B12" B11" -38.07(13) . . . . ?
B2" B7" B12" B11" -101.74(14) . . . . ?
B8" B7" B12" B11" -139.23(14) . . . . ?
Cl17 B7" B12" B8" -111.45(16) . . . . ?
B6" B7" B12" B8" 101.16(14) . . . . ?
B2" B7" B12" B8" 37.49(13) . . . . ?
B11" B7" B12" B8" 139.23(14) . . . . ?
Cl17 B7" B12" B10" 146.49(14) . . . . ?
B6" B7" B12" B10" -0.90(18) . . . . ?
B2" B7" B12" B10" -64.57(17) . . . . ?
B11" B7" B12" B10" 37.16(13) . . . . ?
B8" B7" B12" B10" -102.06(14) . . . . ?
Cl17 B7" B12" Cl22 -4.8(2) . . . . ?
B6" B7" B12" Cl22 -152.18(13) . . . . ?
B2" B7" B12" Cl22 144.15(13) . . . . ?
B11" B7" B12" Cl22 -114.12(16) . . . . ?
B8" B7" B12" Cl22 106.66(15) . . . . ?
Cl21 B11" B12" B9" 147.14(13) . . . . ?
B5" B11" B12" B9" -1.06(18) . . . . ?
B6" B11" B12" B9" -64.66(17) . . . . ?
B7" B11" B12" B9" -102.48(15) . . . . ?
B10" B11" B12" B9" 36.84(13) . . . . ?
Cl21 B11" B12" B7" -110.38(16) . . . . ?
B5" B11" B12" B7" 101.42(14) . . . . ?
B6" B11" B12" B7" 37.82(12) . . . . ?
B10" B11" B12" B7" 139.32(14) . . . . ?
Cl21 B11" B12" B8" -147.76(13) . . . . ?
B5" B11" B12" B8" 64.05(17) . . . . ?
B6" B11" B12" B8" 0.45(18) . . . . ?
B7" B11" B12" B8" -37.37(13) . . . . ?
B10" B11" B12" B8" 101.95(14) . . . . ?
Cl21 B11" B12" B10" 110.29(16) . . . . ?
B5" B11" B12" B10" -37.90(13) . . . . ?
B6" B11" B12" B10" -101.50(14) . . . . ?
B7" B11" B12" B10" -139.32(14) . . . . ?
Cl21 B11" B12" Cl22 -1.7(2) . . . . ?
B5" B11" B12" Cl22 -149.86(13) . . . . ?
B6" B11" B12" Cl22 146.53(13) . . . . ?
B7" B11" B12" Cl22 108.72(16) . . . . ?
B10" B11" B12" Cl22 -111.96(16) . . . . ?
B2" B8" B12" B9" 101.81(14) . . . . ?
B3" B8" B12" B9" 37.94(13) . . . . ?
Cl18 B8" B12" B9" -109.76(16) . . . . ?
B7" B8" B12" B9" 139.54(14) . . . . ?
B2" B8" B12" B7" -37.73(12) . . . . ?
B3" B8" B12" B7" -101.60(14) . . . . ?
Cl18 B8" B12" B7" 110.70(16) . . . . ?
B9" B8" B12" B7" -139.54(14) . . . . ?
B2" B8" B12" B11" -0.44(18) . . . . ?
B3" B8" B12" B11" -64.31(16) . . . . ?
Cl18 B8" B12" B11" 147.99(13) . . . . ?
B9" B8" B12" B11" -102.25(14) . . . . ?
B7" B8" B12" B11" 37.29(13) . . . . ?
B2" B8" B12" B10" 64.53(17) . . . . ?
B3" B8" B12" B10" 0.66(18) . . . . ?
Cl18 B8" B12" B10" -147.05(13) . . . . ?
B9" B8" B12" B10" -37.28(13) . . . . ?
B7" B8" B12" B10" 102.26(15) . . . . ?
B2" B8" B12" Cl22 -148.87(12) . . . . ?
B3" B8" B12" Cl22 147.26(12) . . . . ?
Cl18 B8" B12" Cl22 -0.5(2) . . . . ?
B9" B8" B12" Cl22 109.31(14) . . . . ?
B7" B8" B12" Cl22 -111.15(14) . . . . ?
Cl20 B10" B12" B9" 109.02(16) . . . . ?
B5" B10" B12" B9" -101.90(14) . . . . ?
B4" B10" B12" B9" -38.19(13) . . . . ?
B11" B10" B12" B9" -139.69(14) . . . . ?
Cl20 B10" B12" B7" -148.47(14) . . . . ?
B5" B10" B12" B7" 0.61(18) . . . . ?
B4" B10" B12" B7" 64.32(17) . . . . ?
B9" B10" B12" B7" 102.52(15) . . . . ?
B11" B10" B12" B7" -37.17(13) . . . . ?
Cl20 B10" B12" B11" -111.29(16) . . . . ?
B5" B10" B12" B11" 37.79(13) . . . . ?
B4" B10" B12" B11" 101.50(14) . . . . ?
B9" B10" B12" B11" 139.69(14) . . . . ?
Cl20 B10" B12" B8" 146.36(13) . . . . ?
B5" B10" B12" B8" -64.56(17) . . . . ?
B4" B10" B12" B8" -0.85(18) . . . . ?
B9" B10" B12" B8" 37.35(13) . . . . ?
B11" B10" B12" B8" -102.35(15) . . . . ?
Cl20 B10" B12" Cl22 1.9(2) . . . . ?
B5" B10" B12" Cl22 151.00(13) . . . . ?
B4" B10" B12" Cl22 -145.29(13) . . . . ?
B9" B10" B12" Cl22 -107.10(16) . . . . ?
B11" B10" B12" Cl22 113.21(16) . . . . ?
C4 N1 C1 C20 -175.83(15) . . . . ?
C4 N1 C1 C2 3.66(18) . . . . ?
N1 C1 C2 C3 -1.80(19) . . . . ?
C20 C1 C2 C3 177.68(16) . . . . ?
C1 C2 C3 C4 -0.7(2) . . . . ?
C1 N1 C4 C5 175.92(16) . . . . ?
C1 N1 C4 C3 -4.04(18) . . . . ?
C2 C3 C4 N1 2.88(19) . . . . ?
C2 C3 C4 C5 -177.08(17) . . . . ?
N1 C4 C5 C6 20.7(3) . . . . ?
C3 C4 C5 C6 -159.36(17) . . . . ?
N1 C4 C5 C28 -160.84(16) . . . . ?
C3 C4 C5 C28 19.1(3) . . . . ?
C9 N2 C6 C5 173.08(16) . . . . ?
C9 N2 C6 C7 -4.55(18) . . . . ?
C4 C5 C6 N2 16.3(3) . . . . ?
C28 C5 C6 N2 -162.19(16) . . . . ?
C4 C5 C6 C7 -166.62(17) . . . . ?
C28 C5 C6 C7 14.9(3) . . . . ?
N2 C6 C7 C8 3.08(19) . . . . ?
C5 C6 C7 C8 -174.44(17) . . . . ?
C6 C7 C8 C9 -0.5(2) . . . . ?
C6 N2 C9 C10 -173.65(16) . . . . ?
C6 N2 C9 C8 4.26(19) . . . . ?
C7 C8 C9 N2 -2.28(19) . . . . ?
C7 C8 C9 C10 175.53(17) . . . . ?
N2 C9 C10 C11 -16.2(3) . . . . ?
C8 C9 C10 C11 166.38(17) . . . . ?
N2 C9 C10 C35 160.22(15) . . . . ?
C8 C9 C10 C35 -17.2(3) . . . . ?
C14 N3 C11 C10 -177.85(16) . . . . ?
C14 N3 C11 C12 3.70(18) . . . . ?
C9 C10 C11 N3 -16.7(3) . . . . ?
C35 C10 C11 N3 166.87(16) . . . . ?
C9 C10 C11 C12 161.44(17) . . . . ?
C35 C10 C11 C12 -15.0(3) . . . . ?
N3 C11 C12 C13 -2.69(19) . . . . ?
C10 C11 C12 C13 178.87(17) . . . . ?
C11 C12 C13 C14 0.7(2) . . . . ?
C11 N3 C14 C15 176.72(16) . . . . ?
C11 N3 C14 C13 -3.28(19) . . . . ?
C12 C13 C14 N3 1.55(19) . . . . ?
C12 C13 C14 C15 -178.46(17) . . . . ?
N3 C14 C15 C16 17.1(3) . . . . ?
C13 C14 C15 C16 -162.85(17) . . . . ?
N3 C14 C15 C42 -163.04(16) . . . . ?
C13 C14 C15 C42 17.0(3) . . . . ?
C19 N4 C16 C15 178.39(16) . . . . ?
C19 N4 C16 C17 -1.69(19) . . . . ?
C14 C15 C16 N4 21.0(3) . . . . ?
C42 C15 C16 N4 -158.79(16) . . . . ?
C14 C15 C16 C17 -158.88(17) . . . . ?
C42 C15 C16 C17 21.3(3) . . . . ?
N4 C16 C17 C18 0.57(19) . . . . ?
C15 C16 C17 C18 -179.51(17) . . . . ?
C16 C17 C18 C19 0.7(2) . . . . ?
C16 N4 C19 C20 -178.26(16) . . . . ?
C16 N4 C19 C18 2.12(18) . . . . ?
C17 C18 C19 N4 -1.72(19) . . . . ?
C17 C18 C19 C20 178.68(17) . . . . ?
N4 C19 C20 C1 -15.8(3) . . . . ?
C18 C19 C20 C1 163.72(17) . . . . ?
N4 C19 C20 C21 164.48(16) . . . . ?
C18 C19 C20 C21 -16.0(3) . . . . ?
N1 C1 C20 C19 -25.7(3) . . . . ?
C2 C1 C20 C19 154.95(17) . . . . ?
N1 C1 C20 C21 154.06(16) . . . . ?
C2 C1 C20 C21 -25.3(3) . . . . ?
C19 C20 C21 C22 -44.9(2) . . . . ?
C1 C20 C21 C22 135.32(18) . . . . ?
C19 C20 C21 C26 134.26(17) . . . . ?
C1 C20 C21 C26 -45.5(2) . . . . ?
C26 C21 C22 C23 -0.3(3) . . . . ?
C20 C21 C22 C23 178.88(18) . . . . ?
C21 C22 C23 C24 -0.6(3) . . . . ?
C22 C23 C24 C25 1.3(3) . . . . ?
C22 C23 C24 C27 -178.8(2) . . . . ?
C23 C24 C25 C26 -1.0(3) . . . . ?
C27 C24 C25 C26 179.0(2) . . . . ?
C24 C25 C26 C21 0.1(3) . . . . ?
C22 C21 C26 C25 0.6(3) . . . . ?
C20 C21 C26 C25 -178.66(17) . . . . ?
C6 C5 C28 C29 -135.13(18) . . . . ?
C4 C5 C28 C29 46.3(2) . . . . ?
C6 C5 C28 C33 44.8(2) . . . . ?
C4 C5 C28 C33 -133.77(17) . . . . ?
C33 C28 C29 C30 -0.1(3) . . . . ?
C5 C28 C29 C30 179.80(17) . . . . ?
C28 C29 C30 C31 -1.0(3) . . . . ?
C29 C30 C31 C32 0.7(3) . . . . ?
C29 C30 C31 C34 -179.0(2) . . . . ?
C30 C31 C32 C33 0.7(3) . . . . ?
C34 C31 C32 C33 -179.6(2) . . . . ?
C31 C32 C33 C28 -1.8(3) . . . . ?
C29 C28 C33 C32 1.5(3) . . . . ?
C5 C28 C33 C32 -178.41(17) . . . . ?
C11 C10 C35 C40 -51.0(2) . . . . ?
C9 C10 C35 C40 132.30(18) . . . . ?
C11 C10 C35 C36 125.61(18) . . . . ?
C9 C10 C35 C36 -51.1(2) . . . . ?
C40 C35 C36 C37 1.1(3) . . . . ?
C10 C35 C36 C37 -175.64(16) . . . . ?
C35 C36 C37 C38 -0.9(3) . . . . ?
C36 C37 C38 C39 0.1(3) . . . . ?
C36 C37 C38 C41 -179.3(2) . . . . ?
C37 C38 C39 C40 0.4(3) . . . . ?
C41 C38 C39 C40 179.9(2) . . . . ?
C38 C39 C40 C35 -0.2(3) . . . . ?
C36 C35 C40 C39 -0.6(3) . . . . ?
C10 C35 C40 C39 176.14(17) . . . . ?
C14 C15 C42 C43 47.9(3) . . . . ?
C16 C15 C42 C43 -132.31(19) . . . . ?
C14 C15 C42 C47 -132.93(19) . . . . ?
C16 C15 C42 C47 46.9(2) . . . . ?
C47 C42 C43 C44 -0.8(3) . . . . ?
C15 C42 C43 C44 178.46(19) . . . . ?
C42 C43 C44 C45 0.9(3) . . . . ?
C43 C44 C45 C46 -0.6(4) . . . . ?
C43 C44 C45 C48 179.4(2) . . . . ?
C44 C45 C46 C47 0.1(4) . . . . ?
C48 C45 C46 C47 -179.9(2) . . . . ?
C45 C46 C47 C42 0.0(3) . . . . ?
C43 C42 C47 C46 0.3(3) . . . . ?
C15 C42 C47 C46 -178.94(19) . . . . ?
